data_7101587
loop_
_publ_author_name
'Graca Vicente'
'Frank R. Fronczek'
'Erhong Hao.'

_publ_section_title
;
Carborane functionalized pyrroles and porphyrins via
the Suzuki cross-coupling reaction
;
_journal_issue 47
_journal_name_full 'Chemical Communications'
_journal_paper_doi 10.1039/b611571c
_journal_year 2006
_chemical_compound_source 'local laboratory'
_chemical_formula_moiety 'C84 H104 B40 N4, 2(C2 F3 O2), C H2 Cl2, C2 H4 O'
_chemical_formula_sum 'C90 H110 B40 Cl2 F6 N4 O5'
_chemical_formula_weight 1945.12
_chemical_name_systematic
;
?
;
_space_group_IT_number 14
_symmetry_cell_setting monoclinic
_symmetry_space_group_name_Hall '-P 2ybc'
_symmetry_space_group_name_H-M 'P 1 21/c 1'
_atom_sites_solution_hydrogens geom
_atom_sites_solution_primary direct
_atom_sites_solution_secondary difmap
_audit_creation_method SHELXL-97
_cell_angle_alpha 90
_cell_angle_beta 103.989(6)
_cell_angle_gamma 90
_cell_formula_units_Z 4
_cell_length_a 13.618(3)
_cell_length_b 33.525(6)
_cell_length_c 23.329(5)
_cell_measurement_reflns_used 11326
_cell_measurement_temperature 115
_cell_measurement_theta_max 22.0
_cell_measurement_theta_min 2.5
_cell_volume 10335(4)
_computing_cell_refinement 'HKL Scalepack (Otwinowski & Minor 1997)'
_computing_data_collection 'COLLECT (Nonius, 2000)'
_computing_data_reduction 'HKL Denzo and Scalepack (Otwinowski & Minor 1997)'
_computing_molecular_graphics 'ORTEP-3 for Windows (Farrugia, 1997)'
_computing_publication_material 'SHELXL-97 (Sheldrick, 1997)'
_computing_structure_refinement 'SHELXL-97 (Sheldrick, 1997)'
_computing_structure_solution 'SIR97 (Altomare et al., 1999)'
_diffrn_ambient_temperature 115
_diffrn_measured_fraction_theta_full 0.994
_diffrn_measured_fraction_theta_max 0.994
_diffrn_measurement_device 'KappaCCD (with Oxford Cryostream)'
_diffrn_measurement_method ' \w scans with \k offsets'
_diffrn_radiation_monochromator graphite
_diffrn_radiation_source 'fine-focus sealed tube'
_diffrn_radiation_type MoK\a
_diffrn_radiation_wavelength 0.71073
_diffrn_reflns_av_R_equivalents 0.062
_diffrn_reflns_av_sigmaI/netI 0.0895
_diffrn_reflns_limit_h_max 14
_diffrn_reflns_limit_h_min -14
_diffrn_reflns_limit_k_max 35
_diffrn_reflns_limit_k_min -33
_diffrn_reflns_limit_l_max 24
_diffrn_reflns_limit_l_min -24
_diffrn_reflns_number 38494
_diffrn_reflns_theta_full 22.0
_diffrn_reflns_theta_max 22.0
_diffrn_reflns_theta_min 2.5
_diffrn_standards_decay_% <2
_diffrn_standards_number 0
_exptl_absorpt_coefficient_mu 0.127
_exptl_absorpt_correction_T_max 0.969
_exptl_absorpt_correction_T_min 0.963
_exptl_absorpt_correction_type multi-scan
_exptl_absorpt_process_details 'HKL Scalepack (Otwinowski & Minor 1997)'
_exptl_crystal_colour 'dark green'
_exptl_crystal_density_diffrn 1.250
_exptl_crystal_density_method 'not measured'
_exptl_crystal_description prism
_exptl_crystal_F_000 4024
_exptl_crystal_size_max 0.30
_exptl_crystal_size_mid 0.30
_exptl_crystal_size_min 0.25
_refine_diff_density_max 0.77
_refine_diff_density_min -0.98
_refine_diff_density_rms 0.095
_refine_ls_extinction_method none
_refine_ls_goodness_of_fit_ref 1.428
_refine_ls_hydrogen_treatment constr
_refine_ls_matrix_type full
_refine_ls_number_parameters 1319
_refine_ls_number_reflns 12547
_refine_ls_number_restraints 9
_refine_ls_restrained_S_all 1.429
_refine_ls_R_factor_all 0.203
_refine_ls_R_factor_gt 0.134
_refine_ls_shift/su_max 0.006
_refine_ls_shift/su_mean 0.001
_refine_ls_structure_factor_coef Fsqd
_refine_ls_weighting_details 'calc w=1/[\s^2^(Fo^2^)+(0.2000P)^2^] where P=(Fo^2^+2Fc^2^)/3'
_refine_ls_weighting_scheme calc
_refine_ls_wR_factor_gt 0.364
_refine_ls_wR_factor_ref 0.407
_reflns_number_gt 7300
_reflns_number_total 12547
_reflns_threshold_expression I>2\s(I)
_cod_data_source_file b611571c.txt
_cod_depositor_comments
;
The following automatic conversions were performed:
'_symmetry_cell_setting' value 'Monoclinic' changed to 'monoclinic'
according to '/home/saulius/struct/CIF-dictionaries/cif_core.dic'
dictionary named 'cif_core.dic' version 2.4.1 from 2010-06-29.

Automatic conversion script
Id: cif_fix_enum 1527 2010-12-29 10:47:43Z saulius 
;
_cod_original_sg_symbol_H-M 'P 21/c '
_cod_database_code 7101587

loop_
_symmetry_equiv_pos_as_xyz
'x, y, z'
'-x, y+1/2, -z+1/2'
'-x, -y, -z'
'x, -y-1/2, z-1/2'

loop_
_atom_site_label
_atom_site_type_symbol
_atom_site_fract_x
_atom_site_fract_y
_atom_site_fract_z
_atom_site_U_iso_or_equiv
_atom_site_adp_type
_atom_site_occupancy
_atom_site_symmetry_multiplicity
_atom_site_calc_flag
_atom_site_refinement_flags
N1 N 0.4192(5) 0.32110(17) 0.3809(3) 0.0389(16) Uani 1 1 d .
H1N H 0.4335 0.3435 0.3649 0.047 Uiso 1 1 calc R
N2 N 0.4682(5) 0.32274(16) 0.2600(2) 0.0358(16) Uani 1 1 d .
H2N H 0.4063 0.3233 0.2651 0.043 Uiso 1 1 calc R
N3 N 0.3408(5) 0.39774(16) 0.2300(2) 0.0373(16) Uani 1 1 d .
H3N H 0.3818 0.3921 0.2644 0.045 Uiso 1 1 calc R
N4 N 0.2696(5) 0.38987(17) 0.3427(3) 0.0384(16) Uani 1 1 d .
H4N H 0.2832 0.3712 0.3192 0.046 Uiso 1 1 calc R
C1 C 0.3520(6) 0.3176(2) 0.4162(3) 0.0334(19) Uani 1 1 d .
C2 C 0.3506(6) 0.2766(2) 0.4310(3) 0.047(2) Uani 1 1 d .
H2 H 0.3109 0.2650 0.4550 0.056 Uiso 1 1 calc R
C3 C 0.4150(6) 0.2568(2) 0.4054(3) 0.043(2) Uani 1 1 d .
H3 H 0.4277 0.2290 0.4078 0.051 Uiso 1 1 calc R
C4 C 0.4603(6) 0.2848(2) 0.3744(3) 0.0371(19) Uani 1 1 d .
C5 C 0.5341(6) 0.2777(2) 0.3425(3) 0.0352(19) Uani 1 1 d .
C6 C 0.5497(6) 0.3032(2) 0.2959(3) 0.0363(19) Uani 1 1 d .
C7 C 0.6366(6) 0.3113(2) 0.2755(3) 0.0357(19) Uani 1 1 d .
C8 C 0.6065(6) 0.33508(19) 0.2253(3) 0.0334(19) Uani 1 1 d .
C9 C 0.4998(6) 0.34113(19) 0.2153(3) 0.0320(18) Uani 1 1 d .
C10 C 0.4337(6) 0.36196(19) 0.1686(3) 0.0321(18) Uani 1 1 d .
C11 C 0.3516(6) 0.3844(2) 0.1767(3) 0.038(2) Uani 1 1 d .
C12 C 0.2691(7) 0.3998(2) 0.1333(4) 0.046(2) Uani 1 1 d .
H12 H 0.2560 0.3952 0.0919 0.055 Uiso 1 1 calc R
C13 C 0.2118(7) 0.4226(2) 0.1613(3) 0.052(2) Uani 1 1 d .
H13 H 0.1522 0.4369 0.1429 0.063 Uiso 1 1 calc R
C14 C 0.2561(7) 0.4213(2) 0.2218(3) 0.043(2) Uani 1 1 d .
C15 C 0.2196(6) 0.4406(2) 0.2664(4) 0.046(2) Uani 1 1 d .
C16 C 0.2393(6) 0.4276(2) 0.3260(3) 0.038(2) Uani 1 1 d .
C17 C 0.2336(6) 0.4491(2) 0.3777(4) 0.046(2) Uani 1 1 d .
C18 C 0.2558(6) 0.4235(2) 0.4242(3) 0.043(2) Uani 1 1 d .
C19 C 0.2760(6) 0.3853(2) 0.4024(3) 0.042(2) Uani 1 1 d .
C20 C 0.2964(6) 0.3488(2) 0.4333(3) 0.041(2) Uani 1 1 d .
C21 C 0.5937(6) 0.2401(2) 0.3560(3) 0.040(2) Uani 1 1 d .
C22 C 0.6291(6) 0.2275(2) 0.4138(3) 0.042(2) Uani 1 1 d .
H22 H 0.6223 0.2441 0.4457 0.051 Uiso 1 1 calc R
C23 C 0.6752(6) 0.1899(3) 0.4247(4) 0.051(2) Uani 1 1 d .
H23 H 0.6991 0.1809 0.4642 0.061 Uiso 1 1 calc R
C24 C 0.6860(6) 0.1667(2) 0.3798(4) 0.046(2) Uani 1 1 d .
H24 H 0.7170 0.1412 0.3879 0.055 Uiso 1 1 calc R
C25 C 0.6524(7) 0.1793(2) 0.3223(4) 0.052(2) Uani 1 1 d .
H25 H 0.6620 0.1629 0.2909 0.062 Uiso 1 1 calc R
C26 C 0.6056(6) 0.2153(2) 0.3103(3) 0.044(2) Uani 1 1 d .
H26 H 0.5808 0.2235 0.2705 0.053 Uiso 1 1 calc R
C27 C 0.7400(6) 0.3000(2) 0.3080(3) 0.0366(19) Uani 1 1 d .
C28 C 0.7729(7) 0.3050(2) 0.3684(3) 0.047(2) Uani 1 1 d .
H28 H 0.7288 0.3166 0.3897 0.056 Uiso 1 1 calc R
C29 C 0.8699(7) 0.2932(2) 0.3984(4) 0.048(2) Uani 1 1 d .
H29 H 0.8901 0.2966 0.4400 0.057 Uiso 1 1 calc R
C30 C 0.9367(7) 0.2770(2) 0.3695(4) 0.049(2) Uani 1 1 d .
C31 C 0.9071(7) 0.2736(2) 0.3082(4) 0.050(2) Uani 1 1 d .
H31 H 0.9526 0.2632 0.2868 0.060 Uiso 1 1 calc R
C32 C 0.8111(7) 0.2853(2) 0.2788(4) 0.049(2) Uani 1 1 d .
H32 H 0.7923 0.2832 0.2369 0.059 Uiso 1 1 calc R
C33 C 1.0414(7) 0.2622(3) 0.4024(4) 0.060(2) Uani 1 1 d .
H33A H 1.0858 0.2627 0.3745 0.072 Uiso 1 1 calc R
H33B H 1.0695 0.2815 0.4343 0.072 Uiso 1 1 calc R
C34 C 1.0474(7) 0.2215(2) 0.4292(4) 0.056(2) Uani 1 1 d .
C35 C 1.0407(10) 0.1807(3) 0.3933(5) 0.092(4) Uani 1 1 d .
C36 C 1.0299(13) 0.1829(4) 0.3291(6) 0.134(5) Uani 1 1 d .
H36A H 1.0546 0.1581 0.3153 0.200 Uiso 1 1 calc R
H36B H 1.0695 0.2054 0.3200 0.200 Uiso 1 1 calc R
H36C H 0.9585 0.1867 0.3091 0.200 Uiso 1 1 calc R
C37 C 0.6715(6) 0.3569(2) 0.1944(3) 0.0372(19) Uani 1 1 d .
C38 C 0.7148(7) 0.3418(2) 0.1522(3) 0.045(2) Uani 1 1 d .
H38 H 0.7043 0.3145 0.1413 0.054 Uiso 1 1 calc R
C39 C 0.7741(7) 0.3653(2) 0.1245(4) 0.053(2) Uani 1 1 d .
H39 H 0.8047 0.3538 0.0959 0.063 Uiso 1 1 calc R
C40 C 0.7887(7) 0.4052(3) 0.1384(4) 0.052(2) Uani 1 1 d .
C41 C 0.7447(7) 0.4207(2) 0.1793(4) 0.053(2) Uani 1 1 d .
H41 H 0.7538 0.4483 0.1885 0.064 Uiso 1 1 calc R
C42 C 0.6869(7) 0.3981(2) 0.2086(3) 0.047(2) Uani 1 1 d .
H42 H 0.6579 0.4099 0.2377 0.056 Uiso 1 1 calc R
C43 C 0.8554(7) 0.4315(3) 0.1094(4) 0.067(3) Uani 1 1 d .
H43A H 0.8884 0.4521 0.1379 0.081 Uiso 1 1 calc R
H43B H 0.9093 0.4147 0.0999 0.081 Uiso 1 1 calc R
C44 C 0.7966(6) 0.4519(3) 0.0529(4) 0.055(2) Uani 1 1 d .
C45 C 0.8425(11) 0.4960(3) 0.0373(5) 0.093(4) Uani 1 1 d .
C46 C 0.9321(14) 0.5128(5) 0.0804(8) 0.184(9) Uani 1 1 d .
H46A H 0.9093 0.5287 0.1099 0.276 Uiso 1 1 calc R
H46B H 0.9707 0.5297 0.0595 0.276 Uiso 1 1 calc R
H46C H 0.9752 0.4909 0.1000 0.276 Uiso 1 1 calc R
C47 C 0.4521(6) 0.3577(2) 0.1087(3) 0.0328(18) Uani 1 1 d .
C48 C 0.4747(6) 0.3202(2) 0.0896(3) 0.044(2) Uani 1 1 d .
H48 H 0.4816 0.2981 0.1158 0.052 Uiso 1 1 calc R
C49 C 0.4872(6) 0.3146(2) 0.0325(3) 0.050(2) Uani 1 1 d .
H49 H 0.5024 0.2888 0.0199 0.060 Uiso 1 1 calc R
C50 C 0.4774(6) 0.3463(2) -0.0052(3) 0.045(2) Uani 1 1 d .
H50 H 0.4848 0.3425 -0.0443 0.054 Uiso 1 1 calc R
C51 C 0.4564(6) 0.3846(2) 0.0133(3) 0.043(2) Uani 1 1 d .
H51 H 0.4511 0.4067 -0.0127 0.051 Uiso 1 1 calc R
C52 C 0.4438(6) 0.3894(2) 0.0698(3) 0.042(2) Uani 1 1 d .
H52 H 0.4289 0.4152 0.0823 0.051 Uiso 1 1 calc R
C53 C 0.1587(8) 0.4770(3) 0.2507(4) 0.059(3) Uani 1 1 d .
C54 C 0.1997(10) 0.5107(3) 0.2278(5) 0.093(4) Uani 1 1 d .
H54 H 0.2664 0.5091 0.2223 0.112 Uiso 1 1 calc R
C55 C 0.1465(12) 0.5454(3) 0.2136(6) 0.124(6) Uani 1 1 d .
H55 H 0.1749 0.5675 0.1979 0.148 Uiso 1 1 calc R
C56 C 0.0501(13) 0.5472(4) 0.2227(5) 0.113(5) Uani 1 1 d .
H56 H 0.0136 0.5716 0.2147 0.136 Uiso 1 1 calc R
C57 C 0.0035(10) 0.5144(4) 0.2434(5) 0.094(4) Uani 1 1 d .
H57 H -0.0645 0.5160 0.2468 0.113 Uiso 1 1 calc R
C58 C 0.0603(8) 0.4793(3) 0.2589(4) 0.069(3) Uani 1 1 d .
H58 H 0.0320 0.4573 0.2748 0.083 Uiso 1 1 calc R
C59 C 0.2240(8) 0.4934(3) 0.3884(4) 0.065(3) Uani 1 1 d .
C60 C 0.1329(8) 0.5106(3) 0.3912(4) 0.063(3) Uani 1 1 d .
H60 H 0.0725 0.4953 0.3806 0.076 Uiso 1 1 calc R
C61 C 0.1280(9) 0.5491(3) 0.4088(5) 0.082(3) Uani 1 1 d .
H61 H 0.0647 0.5603 0.4103 0.099 Uiso 1 1 calc R
C62 C 0.2167(9) 0.5722(3) 0.4248(4) 0.070(3) Uani 1 1 d .
C63 C 0.3085(9) 0.5547(3) 0.4226(4) 0.077(3) Uani 1 1 d .
H63 H 0.3691 0.5698 0.4338 0.092 Uiso 1 1 calc R
C64 C 0.3131(9) 0.5152(3) 0.4044(5) 0.080(3) Uani 1 1 d .
H64 H 0.3760 0.5036 0.4029 0.096 Uiso 1 1 calc R
C65 C 0.2122(11) 0.6139(3) 0.4493(5) 0.099(4) Uani 1 1 d .
H65A H 0.2496 0.6137 0.4914 0.118 Uiso 1 1 calc R
H65B H 0.1405 0.6199 0.4482 0.118 Uiso 1 1 calc R
C66 C 0.2539(9) 0.6485(3) 0.4187(4) 0.075(3) Uani 1 1 d .
C67 C 0.1780(9) 0.6667(3) 0.3565(4) 0.079(3) Uani 1 1 d .
C68 C 0.0742(10) 0.6480(3) 0.3302(5) 0.100(4) Uani 1 1 d .
H68A H 0.0307 0.6675 0.3048 0.150 Uiso 1 1 calc R
H68B H 0.0431 0.6399 0.3621 0.150 Uiso 1 1 calc R
H68C H 0.0824 0.6245 0.3067 0.150 Uiso 1 1 calc R
C69 C 0.2747(8) 0.4346(3) 0.4876(4) 0.056(2) Uani 1 1 d .
C70 C 0.2027(8) 0.4515(3) 0.5117(4) 0.059(3) Uani 1 1 d .
H70 H 0.1358 0.4546 0.4881 0.071 Uiso 1 1 calc R
C71 C 0.2254(10) 0.4641(3) 0.5702(4) 0.078(3) Uani 1 1 d .
H71 H 0.1741 0.4759 0.5860 0.094 Uiso 1 1 calc R
C72 C 0.3209(9) 0.4597(3) 0.6050(4) 0.067(3) Uani 1 1 d .
C73 C 0.3948(8) 0.4427(3) 0.5822(4) 0.081(3) Uani 1 1 d .
H73 H 0.4616 0.4396 0.6061 0.097 Uiso 1 1 calc R
C74 C 0.3704(8) 0.4300(3) 0.5234(4) 0.069(3) Uani 1 1 d .
H74 H 0.4213 0.4178 0.5077 0.083 Uiso 1 1 calc R
C75 C 0.3455(9) 0.4723(3) 0.6697(4) 0.087(3) Uani 1 1 d .
H75A H 0.4158 0.4824 0.6806 0.104 Uiso 1 1 calc R
H75B H 0.3003 0.4947 0.6740 0.104 Uiso 1 1 calc R
C76 C 0.3350(8) 0.4403(3) 0.7122(4) 0.066(3) Uani 1 1 d .
C77 C 0.4119(9) 0.4431(4) 0.7820(4) 0.090(4) Uani 1 1 d .
C78 C 0.4839(13) 0.4791(5) 0.7923(6) 0.150(6) Uani 1 1 d .
H78A H 0.4495 0.5023 0.7708 0.224 Uiso 1 1 calc R
H78B H 0.5443 0.4728 0.7781 0.224 Uiso 1 1 calc R
H78C H 0.5039 0.4852 0.8347 0.224 Uiso 1 1 calc R
C79 C 0.2514(7) 0.3419(2) 0.4847(3) 0.046(2) Uani 1 1 d .
C80 C 0.1502(7) 0.3523(2) 0.4806(4) 0.053(2) Uani 1 1 d .
H80 H 0.1120 0.3652 0.4461 0.063 Uiso 1 1 calc R
C81 C 0.1062(8) 0.3438(3) 0.5264(4) 0.062(3) Uani 1 1 d .
H81 H 0.0379 0.3512 0.5236 0.074 Uiso 1 1 calc R
C82 C 0.1614(10) 0.3244(3) 0.5771(4) 0.072(3) Uani 1 1 d .
H82 H 0.1299 0.3177 0.6080 0.086 Uiso 1 1 calc R
C83 C 0.2625(9) 0.3151(3) 0.5821(4) 0.063(3) Uani 1 1 d .
H83 H 0.3013 0.3030 0.6171 0.075 Uiso 1 1 calc R
C84 C 0.3065(7) 0.3234(2) 0.5359(3) 0.053(2) Uani 1 1 d .
H84 H 0.3753 0.3165 0.5391 0.064 Uiso 1 1 calc R
B1 B 0.9470(10) 0.1926(3) 0.4223(6) 0.080(4) Uani 1 1 d .
H1 H 0.8707 0.2018 0.3953 0.096 Uiso 1 1 calc R
B2 B 1.0035(11) 0.2144(4) 0.4937(6) 0.086(4) Uani 1 1 d .
H2A H 0.9660 0.2376 0.5157 0.103 Uiso 1 1 calc R
B3 B 1.1346(10) 0.2150(4) 0.4968(5) 0.076(4) Uani 1 1 d .
H3A H 1.1849 0.2395 0.5198 0.091 Uiso 1 1 calc R
B4 B 1.1549(11) 0.1943(3) 0.4315(6) 0.079(4) Uani 1 1 d .
H4 H 1.2169 0.2043 0.4109 0.095 Uiso 1 1 calc R
B5 B 0.9633(10) 0.1647(4) 0.4882(7) 0.098(5) Uani 1 1 d .
H5 H 0.8971 0.1548 0.5053 0.117 Uiso 1 1 calc R
B6 B 1.0839(12) 0.1794(4) 0.5350(6) 0.095(5) Uani 1 1 d .
H6 H 1.0997 0.1794 0.5844 0.114 Uiso 1 1 calc R
B7 B 1.1762(10) 0.1664(4) 0.5002(6) 0.081(4) Uani 1 1 d .
H7 H 1.2537 0.1576 0.5259 0.097 Uiso 1 1 calc R
B8 B 1.1176(14) 0.1437(4) 0.4317(7) 0.105(5) Uani 1 1 d .
H8 H 1.1555 0.1196 0.4117 0.126 Uiso 1 1 calc R
B9 B 0.9881(13) 0.1426(4) 0.4247(6) 0.098(5) Uani 1 1 d .
H9 H 0.9407 0.1179 0.4000 0.118 Uiso 1 1 calc R
B10 B 1.0717(10) 0.1362(4) 0.4950(5) 0.075(3) Uani 1 1 d .
H10 H 1.0787 0.1068 0.5183 0.089 Uiso 1 1 calc R
B11 B 0.8520(12) 0.4527(5) -0.0039(6) 0.116(7) Uani 1 1 d .
H11 H 0.9245 0.4372 -0.0046 0.140 Uiso 1 1 calc R
B12 B 0.7333(12) 0.4276(3) -0.0071(5) 0.084(5) Uani 1 1 d .
H12A H 0.7266 0.3943 -0.0092 0.101 Uiso 1 1 calc R
B13 B 0.6680(9) 0.4569(3) 0.0328(4) 0.061(3) Uani 1 1 d .
H13A H 0.6171 0.4434 0.0587 0.074 Uiso 1 1 calc R
B14 B 0.7387(12) 0.4970(3) 0.0582(7) 0.087(4) Uani 1 1 d .
H14 H 0.7365 0.5107 0.1017 0.104 Uiso 1 1 calc R
B15 B 0.7449(14) 0.4556(4) -0.0694(6) 0.105(6) Uani 1 1 d .
H15 H 0.7465 0.4412 -0.1126 0.125 Uiso 1 1 calc R
B16 B 0.6336(10) 0.4586(4) -0.0431(5) 0.074(4) Uani 1 1 d .
H16 H 0.5596 0.4464 -0.0691 0.088 Uiso 1 1 calc R
B17 B 0.6406(11) 0.5011(4) -0.0016(5) 0.085(4) Uani 1 1 d .
H17 H 0.5706 0.5180 0.0006 0.102 Uiso 1 1 calc R
B18 B 0.7514(12) 0.5254(4) -0.0019(6) 0.099(5) Uani 1 1 d .
H18 H 0.7563 0.5588 -0.0017 0.119 Uiso 1 1 calc R
B19 B 0.8208(12) 0.5010(4) -0.0371(7) 0.105(5) Uani 1 1 d .
H19 H 0.8746 0.5171 -0.0585 0.126 Uiso 1 1 calc R
B20 B 0.6880(10) 0.5016(3) -0.0654(6) 0.078(4) Uani 1 1 d .
H20 H 0.6514 0.5175 -0.1074 0.093 Uiso 1 1 calc R
B21 B 0.1880(12) 0.6942(3) 0.4215(5) 0.079(4) Uani 1 1 d .
H21 H 0.1243 0.6987 0.4436 0.095 Uiso 1 1 calc R
B22 B 0.1894(10) 0.7189(4) 0.3548(5) 0.077(4) Uani 1 1 d .
H22A H 0.1281 0.7402 0.3336 0.092 Uiso 1 1 calc R
B23 B 0.2445(10) 0.6876(3) 0.3132(5) 0.074(3) Uani 1 1 d .
H23A H 0.2169 0.6890 0.2640 0.089 Uiso 1 1 calc R
B24 B 0.2855(11) 0.6434(4) 0.3522(5) 0.078(4) Uani 1 1 d .
H24A H 0.2862 0.6143 0.3288 0.094 Uiso 1 1 calc R
B25 B 0.2816(11) 0.7306(3) 0.4219(5) 0.081(4) Uani 1 1 d .
H25A H 0.2808 0.7597 0.4454 0.097 Uiso 1 1 calc R
B26 B 0.3188(10) 0.7251(3) 0.3542(5) 0.070(3) Uani 1 1 d .
H26A H 0.3455 0.7512 0.3321 0.084 Uiso 1 1 calc R
B27 B 0.3728(12) 0.6781(3) 0.3508(6) 0.084(4) Uani 1 1 d .
H27 H 0.4331 0.6723 0.3266 0.100 Uiso 1 1 calc R
B28 B 0.3741(11) 0.6546(4) 0.4164(6) 0.082(4) Uani 1 1 d .
H28A H 0.4352 0.6330 0.4368 0.099 Uiso 1 1 calc R
B29 B 0.3191(11) 0.6863(3) 0.4607(5) 0.079(4) Uani 1 1 d .
H29A H 0.3432 0.6857 0.5101 0.095 Uiso 1 1 calc R
B30 B 0.3939(12) 0.7066(4) 0.4177(6) 0.094(5) Uani 1 1 d .
H30 H 0.4688 0.7206 0.4383 0.112 Uiso 1 1 calc R
B31 B 0.2865(11) 0.4531(4) 0.7703(5) 0.081(4) Uani 1 1 d .
H31A H 0.2572 0.4836 0.7760 0.097 Uiso 1 1 calc R
B32 B 0.3506(12) 0.4230(4) 0.8323(6) 0.091(4) Uani 1 1 d .
H32A H 0.3629 0.4330 0.8793 0.109 Uiso 1 1 calc R
B33 B 0.4353(13) 0.3965(4) 0.8096(6) 0.102(5) Uani 1 1 d .
H33 H 0.5072 0.3888 0.8427 0.122 Uiso 1 1 calc R
B34 B 0.4344(12) 0.4052(4) 0.7351(6) 0.089(4) Uani 1 1 d .
H34 H 0.5041 0.4037 0.7178 0.107 Uiso 1 1 calc R
B35 B 0.2334(12) 0.4097(5) 0.7892(5) 0.097(5) Uani 1 1 d .
H35 H 0.1650 0.4107 0.8079 0.116 Uiso 1 1 calc R
B36 B 0.3284(12) 0.3753(4) 0.8139(6) 0.095(4) Uani 1 1 d .
H36 H 0.3258 0.3525 0.8485 0.114 Uiso 1 1 calc R
B37 B 0.3790(12) 0.3645(4) 0.7519(6) 0.099(5) Uani 1 1 d .
H37 H 0.4112 0.3346 0.7449 0.119 Uiso 1 1 calc R
B38 B 0.3156(12) 0.3910(4) 0.6931(6) 0.091(4) Uani 1 1 d .
H38A H 0.3049 0.3795 0.6469 0.109 Uiso 1 1 calc R
B39 B 0.2234(9) 0.4213(4) 0.7154(5) 0.076(4) Uani 1 1 d .
H39A H 0.1507 0.4304 0.6842 0.091 Uiso 1 1 calc R
B40 B 0.2458(12) 0.3722(4) 0.7406(6) 0.092(4) Uani 1 1 d .
H40 H 0.1877 0.3482 0.7268 0.111 Uiso 1 1 calc R
Cl1 Cl 0.8662(3) 0.45407(12) 0.32917(17) 0.1323(14) Uani 1 1 d .
Cl2 Cl 0.9213(4) 0.41450(18) 0.4420(2) 0.188(2) Uani 1 1 d .
C1S C 0.8818(14) 0.4099(4) 0.3671(5) 0.144(6) Uani 1 1 d .
H1S1 H 0.8167 0.3953 0.3576 0.173 Uiso 1 1 calc R
H1S2 H 0.9318 0.3935 0.3530 0.173 Uiso 1 1 calc R
O1 O 0.4815(5) 0.39171(17) 0.3353(2) 0.0537(16) Uani 1 1 d .
O2A O 0.4846(10) 0.4587(4) 0.3276(5) 0.110(4) Uiso 0.688(11) 1 d P
O2B O 0.573(2) 0.4381(8) 0.3118(12) 0.110(4) Uiso 0.312(11) 1 d P
C102 C 0.5223(10) 0.4195(4) 0.3508(5) 0.102(5) Uani 1 1 d .
C103 C 0.5777(12) 0.4275(5) 0.4112(6) 0.105(4) Uani 1 1 d .
F1 F 0.6737(7) 0.4348(3) 0.4176(4) 0.169(4) Uani 1 1 d .
F2 F 0.5658(6) 0.3982(2) 0.4462(3) 0.112(2) Uani 1 1 d .
F3 F 0.5532(8) 0.4603(3) 0.4395(4) 0.154(3) Uani 1 1 d .
O3 O 0.2672(4) 0.32213(15) 0.2688(2) 0.0427(14) Uani 1 1 d .
O4 O 0.1371(6) 0.2928(2) 0.2942(3) 0.085(2) Uani 1 1 d .
C104 C 0.2074(8) 0.2948(3) 0.2688(4) 0.052(2) Uani 1 1 d .
C105 C 0.2316(8) 0.2561(3) 0.2365(5) 0.127(6) Uani 1 1 d D
F4 F 0.2303(13) 0.2251(3) 0.2738(5) 0.115(2) Uiso 0.50 1 d PD
F5 F 0.1442(9) 0.2380(3) 0.2162(6) 0.115(2) Uiso 0.50 1 d PD
F6 F 0.1571(10) 0.2502(3) 0.1896(5) 0.115(2) Uiso 0.50 1 d PD
F7 F 0.2735(13) 0.2633(3) 0.1925(6) 0.115(2) Uiso 0.50 1 d PD
F8 F 0.3231(10) 0.2533(3) 0.2306(7) 0.115(2) Uiso 0.50 1 d PD
F9 F 0.2985(11) 0.2337(3) 0.2728(5) 0.115(2) Uiso 0.50 1 d PD
O5 O 0.9590(6) 0.6347(2) 0.6929(4) 0.100(2) Uani 1 1 d .
C112 C 1.0061(10) 0.6324(4) 0.7555(7) 0.130(5) Uani 1 1 d .

loop_
_atom_site_aniso_label
_atom_site_aniso_U_11
_atom_site_aniso_U_22
_atom_site_aniso_U_33
_atom_site_aniso_U_23
_atom_site_aniso_U_13
_atom_site_aniso_U_12
N1 0.044(4) 0.034(4) 0.042(4) 0.011(3) 0.018(3) 0.005(3)
N2 0.039(4) 0.035(3) 0.039(4) 0.007(3) 0.021(3) 0.002(3)
N3 0.047(5) 0.035(4) 0.031(4) 0.010(3) 0.013(3) 0.009(3)
N4 0.045(4) 0.036(4) 0.038(4) 0.009(3) 0.018(3) 0.007(3)
C1 0.037(5) 0.032(5) 0.033(4) 0.011(3) 0.012(4) 0.006(4)
C2 0.035(5) 0.064(6) 0.045(5) 0.008(4) 0.017(4) -0.006(4)
C3 0.056(6) 0.033(4) 0.043(5) 0.018(4) 0.017(4) 0.003(4)
C4 0.038(5) 0.039(5) 0.034(4) 0.003(4) 0.008(4) 0.011(4)
C5 0.043(5) 0.035(4) 0.026(4) 0.011(3) 0.006(4) 0.003(4)
C6 0.043(6) 0.030(4) 0.038(4) 0.000(4) 0.013(4) 0.005(4)
C7 0.036(5) 0.034(4) 0.040(4) 0.001(4) 0.016(4) 0.007(4)
C8 0.047(6) 0.027(4) 0.028(4) 0.008(3) 0.014(4) 0.005(4)
C9 0.036(5) 0.030(4) 0.031(4) 0.005(3) 0.009(4) 0.003(4)
C10 0.048(5) 0.024(4) 0.029(4) 0.001(3) 0.017(4) -0.001(4)
C11 0.038(5) 0.040(5) 0.036(5) 0.015(4) 0.010(4) 0.002(4)
C12 0.052(6) 0.043(5) 0.046(5) 0.005(4) 0.020(5) 0.004(4)
C13 0.046(6) 0.066(6) 0.050(5) 0.023(4) 0.021(5) 0.019(5)
C14 0.053(6) 0.034(4) 0.044(5) 0.014(4) 0.018(4) 0.009(4)
C15 0.048(6) 0.038(5) 0.061(6) 0.009(4) 0.030(5) 0.007(4)
C16 0.037(5) 0.034(5) 0.048(5) 0.017(4) 0.020(4) 0.005(4)
C17 0.042(6) 0.042(5) 0.054(5) -0.007(4) 0.010(4) -0.004(4)
C18 0.052(6) 0.031(4) 0.048(5) 0.001(4) 0.014(4) 0.003(4)
C19 0.040(5) 0.045(5) 0.046(5) 0.002(4) 0.019(4) -0.002(4)
C20 0.041(5) 0.047(5) 0.034(4) 0.003(4) 0.010(4) -0.001(4)
C21 0.044(5) 0.033(4) 0.049(5) 0.012(4) 0.025(4) 0.003(4)
C22 0.040(5) 0.046(5) 0.043(5) 0.016(4) 0.015(4) 0.003(4)
C23 0.042(6) 0.053(6) 0.060(6) 0.018(5) 0.016(5) 0.004(5)
C24 0.041(6) 0.039(5) 0.057(6) 0.012(4) 0.010(5) -0.002(4)
C25 0.052(6) 0.036(5) 0.070(6) -0.005(4) 0.020(5) -0.007(4)
C26 0.045(6) 0.042(5) 0.049(5) 0.015(4) 0.018(4) -0.001(4)
C27 0.038(5) 0.030(4) 0.046(5) 0.006(3) 0.020(4) 0.002(4)
C28 0.060(7) 0.048(5) 0.037(5) 0.002(4) 0.019(5) 0.002(5)
C29 0.048(6) 0.044(5) 0.047(5) -0.001(4) 0.004(5) -0.002(5)
C30 0.048(6) 0.032(5) 0.062(6) 0.004(4) 0.007(5) -0.005(4)
C31 0.031(6) 0.058(5) 0.062(6) 0.005(4) 0.011(5) 0.001(4)
C32 0.057(7) 0.047(5) 0.049(5) 0.008(4) 0.023(5) -0.004(5)
C33 0.033(6) 0.069(6) 0.072(6) 0.006(5) 0.001(5) 0.000(5)
C34 0.040(6) 0.044(5) 0.083(6) 0.002(5) 0.012(5) 0.000(4)
C35 0.118(12) 0.101(9) 0.057(7) 0.003(6) 0.025(7) 0.014(8)
C36 0.166(16) 0.091(9) 0.136(12) 0.011(8) 0.022(11) 0.021(9)
C37 0.031(5) 0.043(5) 0.035(4) 0.007(4) 0.004(4) 0.006(4)
C38 0.058(6) 0.031(4) 0.051(5) 0.005(4) 0.027(5) 0.002(4)
C39 0.051(6) 0.045(5) 0.072(6) 0.011(5) 0.035(5) 0.006(4)
C40 0.042(6) 0.049(6) 0.069(6) 0.018(5) 0.019(5) 0.005(4)
C41 0.071(7) 0.032(5) 0.053(5) -0.004(4) 0.006(5) -0.007(5)
C42 0.067(7) 0.033(5) 0.043(5) 0.003(4) 0.018(5) -0.003(4)
C43 0.042(6) 0.074(6) 0.087(7) 0.037(5) 0.019(5) -0.001(5)
C44 0.039(6) 0.060(6) 0.074(6) 0.021(5) 0.029(5) -0.005(4)
C45 0.134(12) 0.047(6) 0.083(8) 0.016(5) 0.001(8) -0.009(7)
C46 0.170(17) 0.147(13) 0.185(16) 0.078(12) -0.056(14) -0.083(13)
C47 0.042(5) 0.027(4) 0.032(4) 0.005(3) 0.014(4) 0.002(4)
C48 0.055(6) 0.040(5) 0.038(5) 0.018(4) 0.015(4) 0.010(4)
C49 0.052(6) 0.050(5) 0.046(5) -0.016(4) 0.011(4) 0.007(4)
C50 0.051(6) 0.054(5) 0.035(4) 0.008(4) 0.019(4) 0.006(4)
C51 0.054(6) 0.043(5) 0.036(4) 0.000(4) 0.019(4) -0.001(4)
C52 0.050(6) 0.036(5) 0.043(5) -0.003(4) 0.016(4) 0.008(4)
C53 0.076(8) 0.061(6) 0.048(5) 0.017(4) 0.029(5) 0.026(5)
C54 0.114(10) 0.069(7) 0.120(9) 0.045(7) 0.074(8) 0.047(7)
C55 0.168(14) 0.083(9) 0.159(13) 0.063(8) 0.117(12) 0.079(9)
C56 0.187(17) 0.094(9) 0.076(8) 0.032(7) 0.065(9) 0.068(10)
C57 0.085(9) 0.115(10) 0.090(8) 0.005(7) 0.034(7) 0.057(8)
C58 0.061(7) 0.079(7) 0.074(6) 0.010(5) 0.027(6) 0.021(6)
C59 0.065(8) 0.043(6) 0.091(7) -0.007(5) 0.024(6) -0.004(5)
C60 0.061(7) 0.038(6) 0.089(7) -0.012(5) 0.015(6) -0.003(5)
C61 0.068(8) 0.088(8) 0.090(8) -0.005(6) 0.018(7) -0.012(7)
C62 0.086(9) 0.057(6) 0.072(6) 0.000(5) 0.029(6) 0.013(6)
C63 0.077(9) 0.064(7) 0.091(8) -0.010(6) 0.022(7) -0.011(6)
C64 0.073(8) 0.060(7) 0.109(8) -0.016(6) 0.023(7) 0.003(6)
C65 0.134(12) 0.068(7) 0.099(8) -0.003(6) 0.038(8) 0.004(7)
C66 0.128(11) 0.042(6) 0.057(6) 0.005(4) 0.024(6) 0.000(6)
C67 0.092(9) 0.102(8) 0.041(5) -0.002(5) 0.012(5) -0.051(7)
C68 0.105(11) 0.101(9) 0.096(8) 0.014(7) 0.028(8) 0.006(8)
C69 0.067(7) 0.058(6) 0.043(5) -0.010(4) 0.010(5) 0.002(5)
C70 0.068(7) 0.061(6) 0.052(6) -0.009(5) 0.020(5) 0.006(5)
C71 0.091(10) 0.078(7) 0.064(7) -0.027(5) 0.016(7) 0.013(6)
C72 0.079(9) 0.067(7) 0.056(6) -0.021(5) 0.017(6) -0.009(6)
C73 0.056(7) 0.119(9) 0.062(7) -0.027(6) 0.003(6) -0.032(7)
C74 0.069(8) 0.086(7) 0.058(6) -0.014(5) 0.027(6) 0.000(6)
C75 0.100(10) 0.093(8) 0.064(7) -0.027(6) 0.015(6) -0.011(7)
C76 0.084(8) 0.071(6) 0.043(5) -0.012(5) 0.016(5) 0.008(6)
C77 0.085(9) 0.107(9) 0.064(7) -0.034(6) -0.012(6) 0.016(7)
C78 0.143(15) 0.183(15) 0.107(10) -0.056(10) 0.001(10) -0.032(12)
C79 0.052(6) 0.049(5) 0.043(5) 0.005(4) 0.025(5) -0.004(4)
C80 0.061(7) 0.050(5) 0.057(5) -0.005(4) 0.032(5) 0.002(5)
C81 0.065(7) 0.070(6) 0.059(6) -0.011(5) 0.034(6) -0.006(5)
C82 0.111(10) 0.063(6) 0.056(6) -0.004(5) 0.050(7) -0.014(6)
C83 0.086(9) 0.065(6) 0.042(5) 0.005(4) 0.026(5) 0.002(6)
C84 0.065(7) 0.056(5) 0.038(5) 0.008(4) 0.011(5) 0.002(5)
B1 0.048(8) 0.050(7) 0.131(11) 0.015(7) 0.000(8) -0.008(6)
B2 0.093(11) 0.079(9) 0.093(9) 0.033(7) 0.036(8) -0.014(8)
B3 0.059(9) 0.086(9) 0.069(7) 0.016(6) -0.012(6) -0.003(7)
B4 0.078(10) 0.048(7) 0.122(11) 0.008(7) 0.045(9) 0.022(7)
B5 0.049(8) 0.102(10) 0.154(14) 0.067(10) 0.046(9) 0.022(8)
B6 0.099(12) 0.114(11) 0.078(9) 0.021(8) 0.033(9) -0.024(9)
B7 0.060(9) 0.076(8) 0.098(9) 0.028(7) 0.004(7) 0.008(7)
B8 0.125(15) 0.065(8) 0.133(12) 0.015(8) 0.048(11) 0.047(9)
B9 0.123(14) 0.049(7) 0.107(11) 0.008(7) -0.002(10) -0.009(8)
B10 0.067(9) 0.083(8) 0.077(8) 0.012(7) 0.023(7) -0.007(7)
B11 0.097(12) 0.178(16) 0.101(11) 0.086(11) 0.076(10) 0.069(11)
B12 0.173(15) 0.030(6) 0.062(7) 0.012(5) 0.053(9) -0.008(7)
B13 0.059(8) 0.081(8) 0.046(6) 0.000(5) 0.014(6) -0.007(6)
B14 0.099(12) 0.043(7) 0.119(11) 0.024(7) 0.027(10) 0.018(7)
B15 0.193(18) 0.072(9) 0.064(8) 0.017(7) 0.063(10) 0.045(10)
B16 0.083(10) 0.087(9) 0.048(6) 0.011(6) 0.010(6) -0.032(7)
B17 0.081(10) 0.086(9) 0.081(9) 0.005(7) 0.008(8) 0.029(8)
B18 0.106(13) 0.046(7) 0.120(11) 0.001(7) -0.025(10) 0.007(8)
B19 0.091(12) 0.103(11) 0.123(12) 0.073(10) 0.029(10) -0.006(9)
B20 0.073(9) 0.052(7) 0.107(10) 0.023(7) 0.018(8) 0.000(6)
B21 0.111(12) 0.056(7) 0.079(8) -0.010(6) 0.039(8) -0.012(7)
B22 0.078(10) 0.083(9) 0.066(7) 0.010(6) 0.011(7) 0.007(7)
B23 0.076(9) 0.085(8) 0.061(7) 0.004(6) 0.017(7) -0.004(7)
B24 0.094(11) 0.100(10) 0.047(7) -0.008(6) 0.029(7) 0.019(8)
B25 0.093(11) 0.052(7) 0.091(9) 0.011(6) 0.010(8) 0.008(7)
B26 0.080(10) 0.055(7) 0.080(8) -0.002(6) 0.028(7) 0.004(6)
B27 0.095(11) 0.060(8) 0.091(9) 0.012(7) 0.011(8) 0.020(7)
B28 0.075(10) 0.079(8) 0.099(10) -0.002(7) 0.033(8) -0.007(7)
B29 0.110(12) 0.055(7) 0.062(7) -0.014(6) 0.002(8) -0.012(7)
B30 0.092(11) 0.069(8) 0.103(10) -0.020(7) -0.009(9) 0.020(8)
B31 0.087(10) 0.100(10) 0.052(7) -0.005(7) 0.008(7) 0.028(8)
B32 0.124(13) 0.087(10) 0.061(8) 0.012(7) 0.022(8) 0.015(9)
B33 0.119(14) 0.064(8) 0.095(10) -0.027(7) -0.028(9) 0.035(9)
B34 0.100(12) 0.081(9) 0.083(9) -0.036(7) 0.015(8) 0.022(8)
B35 0.089(11) 0.141(13) 0.061(8) 0.038(8) 0.021(8) 0.037(10)
B36 0.100(13) 0.100(11) 0.080(9) 0.015(8) 0.014(9) 0.016(9)
B37 0.087(11) 0.074(9) 0.119(11) -0.012(8) -0.010(9) 0.020(8)
B38 0.110(13) 0.093(10) 0.066(8) -0.027(7) 0.014(8) -0.003(9)
B39 0.042(8) 0.099(9) 0.079(8) 0.001(7) 0.002(6) 0.018(7)
B40 0.106(13) 0.091(10) 0.081(9) 0.013(7) 0.025(9) -0.001(9)
Cl1 0.146(4) 0.131(3) 0.126(3) 0.003(2) 0.044(3) 0.001(3)
Cl2 0.156(5) 0.267(6) 0.147(4) 0.052(4) 0.047(3) 0.028(4)
C1S 0.25(2) 0.089(9) 0.090(9) 0.035(7) 0.037(11) 0.025(11)
O1 0.063(5) 0.045(4) 0.054(4) -0.001(3) 0.015(3) -0.009(3)
C102 0.118(11) 0.125(11) 0.053(7) 0.019(7) -0.002(7) -0.078(9)
C103 0.104(13) 0.101(10) 0.106(11) 0.023(9) 0.018(10) -0.015(9)
F1 0.083(6) 0.249(11) 0.169(8) 0.020(7) 0.019(6) -0.032(7)
F2 0.123(6) 0.128(6) 0.071(4) 0.004(4) -0.001(4) -0.013(5)
F3 0.180(10) 0.146(7) 0.131(7) -0.018(6) 0.028(6) -0.002(7)
O3 0.044(4) 0.047(3) 0.039(3) -0.001(2) 0.015(3) -0.007(3)
O4 0.063(5) 0.079(5) 0.122(6) 0.026(4) 0.041(5) -0.005(4)
C104 0.058(7) 0.039(5) 0.055(6) 0.004(4) 0.007(5) -0.011(5)
C105 0.174(15) 0.086(9) 0.084(8) 0.017(7) -0.040(10) -0.081(10)
O5 0.056(5) 0.085(5) 0.145(7) 0.014(5) -0.001(5) -0.013(4)
C112 0.095(11) 0.084(8) 0.167(13) 0.038(8) -0.052(10) 0.003(7)

loop_
_atom_type_symbol
_atom_type_description
_atom_type_scat_dispersion_real
_atom_type_scat_dispersion_imag
_atom_type_scat_source
C C 0.0033 0.0016 'International Tables Vol C Tables 4.2.6.8 and 6.1.1.4'
H H 0.0000 0.0000 'International Tables Vol C Tables 4.2.6.8 and 6.1.1.4'
B B 0.0013 0.0007 'International Tables Vol C Tables 4.2.6.8 and 6.1.1.4'
Cl Cl 0.1484 0.1585 'International Tables Vol C Tables 4.2.6.8 and 6.1.1.4'
N N 0.0061 0.0033 'International Tables Vol C Tables 4.2.6.8 and 6.1.1.4'
O O 0.0106 0.0060 'International Tables Vol C Tables 4.2.6.8 and 6.1.1.4'
F F 0.0171 0.0103 'International Tables Vol C Tables 4.2.6.8 and 6.1.1.4'

loop_
_geom_angle_atom_site_label_1
_geom_angle_atom_site_label_2
_geom_angle_atom_site_label_3
_geom_angle
C4 N1 C1 110.0(6)
C4 N1 H1N 125.0
C1 N1 H1N 125.0
C9 N2 C6 108.7(6)
C9 N2 H2N 125.6
C6 N2 H2N 125.6
C11 N3 C14 109.5(6)
C11 N3 H3N 125.3
C14 N3 H3N 125.3
C16 N4 C19 109.5(6)
C16 N4 H4N 125.2
C19 N4 H4N 125.2
N1 C1 C20 126.1(6)
N1 C1 C2 106.1(6)
C20 C1 C2 127.9(7)
C3 C2 C1 108.8(7)
C3 C2 H2 125.6
C1 C2 H2 125.6
C2 C3 C4 108.1(7)
C2 C3 H3 125.9
C4 C3 H3 125.9
N1 C4 C5 125.1(7)
N1 C4 C3 107.0(7)
C5 C4 C3 127.9(7)
C4 C5 C6 123.7(7)
C4 C5 C21 116.8(6)
C6 C5 C21 119.4(7)
N2 C6 C7 108.8(6)
N2 C6 C5 119.7(7)
C7 C6 C5 131.3(7)
C8 C7 C6 107.0(7)
C8 C7 C27 128.8(7)
C6 C7 C27 123.7(6)
C7 C8 C9 107.4(6)
C7 C8 C37 127.5(7)
C9 C8 C37 124.1(6)
N2 C9 C10 123.3(7)
N2 C9 C8 107.9(6)
C10 C9 C8 128.8(6)
C11 C10 C9 122.8(6)
C11 C10 C47 120.1(6)
C9 C10 C47 117.1(6)
N3 C11 C10 124.4(7)
N3 C11 C12 106.9(7)
C10 C11 C12 128.5(7)
C13 C12 C11 107.9(7)
C13 C12 H12 126.0
C11 C12 H12 126.0
C12 C13 C14 108.0(8)
C12 C13 H13 126.0
C14 C13 H13 126.0
N3 C14 C13 107.7(7)
N3 C14 C15 126.4(7)
C13 C14 C15 125.9(8)
C14 C15 C16 124.4(7)
C14 C15 C53 118.2(7)
C16 C15 C53 117.4(7)
N4 C16 C15 122.6(7)
N4 C16 C17 107.6(6)
C15 C16 C17 129.8(7)
C18 C17 C16 108.1(6)
C18 C17 C59 119.9(7)
C16 C17 C59 131.3(7)
C17 C18 C19 107.8(7)
C17 C18 C69 126.0(7)
C19 C18 C69 125.3(7)
N4 C19 C20 124.6(7)
N4 C19 C18 106.8(6)
C20 C19 C18 128.6(7)
C1 C20 C19 123.6(6)
C1 C20 C79 117.9(6)
C19 C20 C79 118.4(7)
C22 C21 C26 119.2(7)
C22 C21 C5 120.5(7)
C26 C21 C5 120.0(7)
C21 C22 C23 118.9(7)
C21 C22 H22 120.5
C23 C22 H22 120.5
C24 C23 C22 120.7(8)
C24 C23 H23 119.7
C22 C23 H23 119.7
C23 C24 C25 120.6(8)
C23 C24 H24 119.7
C25 C24 H24 119.7
C26 C25 C24 120.1(8)
C26 C25 H25 120.0
C24 C25 H25 120.0
C25 C26 C21 120.5(7)
C25 C26 H26 119.8
C21 C26 H26 119.8
C28 C27 C32 116.6(8)
C28 C27 C7 121.7(7)
C32 C27 C7 121.7(7)
C27 C28 C29 120.7(8)
C27 C28 H28 119.6
C29 C28 H28 119.6
C30 C29 C28 121.9(8)
C30 C29 H29 119.1
C28 C29 H29 119.1
C29 C30 C31 118.4(8)
C29 C30 C33 122.2(8)
C31 C30 C33 119.4(8)
C32 C31 C30 119.4(8)
C32 C31 H31 120.3
C30 C31 H31 120.3
C31 C32 C27 122.8(8)
C31 C32 H32 118.6
C27 C32 H32 118.6
C34 C33 C30 117.2(7)
C34 C33 H33A 108.0
C30 C33 H33A 108.0
C34 C33 H33B 108.0
C30 C33 H33B 108.0
H33A C33 H33B 107.3
C33 C34 C35 124.9(8)
C33 C34 B1 122.3(8)
C35 C34 B1 60.3(7)
C33 C34 B4 117.3(8)
C35 C34 B4 60.0(7)
B1 C34 B4 111.8(8)
C33 C34 B3 116.7(7)
C35 C34 B3 107.9(8)
B1 C34 B3 112.4(8)
B4 C34 B3 61.0(7)
C33 C34 B2 119.0(8)
C35 C34 B2 110.1(8)
B1 C34 B2 64.0(7)
B4 C34 B2 111.4(8)
B3 C34 B2 60.6(7)
C36 C35 C34 118.1(9)
C36 C35 B1 120.9(12)
C34 C35 B1 61.6(6)
C36 C35 B4 112.5(11)
C34 C35 B4 63.6(7)
B1 C35 B4 115.9(9)
C36 C35 B9 121.5(11)
C34 C35 B9 113.1(8)
B1 C35 B9 63.6(8)
B4 C35 B9 114.2(9)
C36 C35 B8 117.5(10)
C34 C35 B8 113.2(9)
B1 C35 B8 113.4(9)
B4 C35 B8 63.1(8)
B9 C35 B8 60.4(8)
C35 C36 H36A 109.5
C35 C36 H36B 109.5
H36A C36 H36B 109.5
C35 C36 H36C 109.5
H36A C36 H36C 109.5
H36B C36 H36C 109.5
C38 C37 C42 117.6(7)
C38 C37 C8 126.1(7)
C42 C37 C8 116.3(7)
C37 C38 C39 121.6(7)
C37 C38 H38 119.2
C39 C38 H38 119.2
C40 C39 C38 120.5(8)
C40 C39 H39 119.8
C38 C39 H39 119.8
C41 C40 C39 118.4(8)
C41 C40 C43 120.2(8)
C39 C40 C43 121.3(8)
C40 C41 C42 122.7(8)
C40 C41 H41 118.6
C42 C41 H41 118.6
C41 C42 C37 119.1(7)
C41 C42 H42 120.5
C37 C42 H42 120.5
C44 C43 C40 113.3(7)
C44 C43 H43A 108.9
C40 C43 H43A 108.9
C44 C43 H43B 108.9
C40 C43 H43B 108.9
H43A C43 H43B 107.7
C43 C44 B12 124.0(8)
C43 C44 B11 116.5(8)
B12 C44 B11 65.5(8)
C43 C44 C45 115.9(8)
B12 C44 C45 113.1(7)
B11 C44 C45 63.4(8)
C43 C44 B13 124.7(7)
B12 C44 B13 62.0(7)
B11 C44 B13 114.1(8)
C45 C44 B13 105.4(8)
C43 C44 B14 119.0(8)
B12 C44 B14 109.7(8)
B11 C44 B14 110.1(8)
C45 C44 B14 56.2(7)
B13 C44 B14 58.5(7)
C46 C45 B14 115.1(13)
C46 C45 B18 121.5(10)
B14 C45 B18 64.0(9)
C46 C45 C44 118.3(9)
B14 C45 C44 63.3(7)
B18 C45 C44 111.8(10)
C46 C45 B19 124.3(12)
B14 C45 B19 111.2(11)
B18 C45 B19 57.3(8)
C44 C45 B19 109.1(9)
C46 C45 B11 121.5(14)
B14 C45 B11 111.8(10)
B18 C45 B11 109.3(9)
C44 C45 B11 58.3(6)
B19 C45 B11 62.7(8)
C45 C46 H46A 109.5
C45 C46 H46B 109.5
H46A C46 H46B 109.5
C45 C46 H46C 109.5
H46A C46 H46C 109.5
H46B C46 H46C 109.5
C52 C47 C48 118.2(6)
C52 C47 C10 122.4(6)
C48 C47 C10 119.3(6)
C47 C48 C49 121.0(7)
C47 C48 H48 119.5
C49 C48 H48 119.5
C50 C49 C48 119.5(7)
C50 C49 H49 120.2
C48 C49 H49 120.2
C49 C50 C51 120.7(7)
C49 C50 H50 119.7
C51 C50 H50 119.7
C52 C51 C50 118.9(7)
C52 C51 H51 120.6
C50 C51 H51 120.6
C51 C52 C47 121.7(7)
C51 C52 H52 119.1
C47 C52 H52 119.1
C58 C53 C54 118.9(8)
C58 C53 C15 120.8(8)
C54 C53 C15 120.3(9)
C55 C54 C53 122.3(11)
C55 C54 H54 118.8
C53 C54 H54 118.8
C54 C55 C56 117.8(12)
C54 C55 H55 121.1
C56 C55 H55 121.1
C55 C56 C57 122.7(11)
C55 C56 H56 118.6
C57 C56 H56 118.6
C58 C57 C56 118.4(11)
C58 C57 H57 120.8
C56 C57 H57 120.8
C53 C58 C57 119.8(10)
C53 C58 H58 120.1
C57 C58 H58 120.1
C60 C59 C64 120.1(8)
C60 C59 C17 122.1(9)
C64 C59 C17 117.1(9)
C61 C60 C59 121.3(10)
C61 C60 H60 119.3
C59 C60 H60 119.3
C60 C61 C62 120.1(11)
C60 C61 H61 119.9
C62 C61 H61 119.9
C63 C62 C61 118.5(9)
C63 C62 C65 121.4(11)
C61 C62 C65 119.8(11)
C62 C63 C64 121.2(10)
C62 C63 H63 119.4
C64 C63 H63 119.4
C59 C64 C63 118.7(10)
C59 C64 H64 120.6
C63 C64 H64 120.6
C62 C65 C66 117.7(9)
C62 C65 H65A 107.9
C66 C65 H65A 107.9
C62 C65 H65B 107.9
C66 C65 H65B 107.9
H65A C65 H65B 107.2
C65 C66 B28 125.7(10)
C65 C66 C67 117.0(9)
B28 C66 C67 109.4(8)
C65 C66 B29 119.4(8)
B28 C66 B29 63.3(8)
C67 C66 B29 110.7(7)
C65 C66 B24 123.0(8)
B28 C66 B24 61.2(7)
C67 C66 B24 59.4(6)
B29 C66 B24 112.5(9)
C65 C66 B21 112.6(9)
B28 C66 B21 113.9(8)
C67 C66 B21 60.7(6)
B29 C66 B21 62.7(7)
B24 C66 B21 110.9(7)
C68 C67 B23 120.8(8)
C68 C67 C66 120.9(8)
B23 C67 C66 111.4(9)
C68 C67 B24 121.2(9)
B23 C67 B24 63.3(7)
C66 C67 B24 61.4(7)
C68 C67 B21 115.7(9)
B23 C67 B21 111.3(8)
C66 C67 B21 62.6(6)
B24 C67 B21 114.2(9)
C68 C67 B22 118.4(10)
B23 C67 B22 60.3(6)
C66 C67 B22 109.9(7)
B24 C67 B22 112.2(9)
B21 C67 B22 60.4(6)
C67 C68 H68A 109.5
C67 C68 H68B 109.5
H68A C68 H68B 109.5
C67 C68 H68C 109.5
H68A C68 H68C 109.5
H68B C68 H68C 109.5
C70 C69 C74 117.8(8)
C70 C69 C18 123.0(9)
C74 C69 C18 119.1(8)
C69 C70 C71 121.3(10)
C69 C70 H70 119.3
C71 C70 H70 119.3
C72 C71 C70 120.3(10)
C72 C71 H71 119.8
C70 C71 H71 119.8
C71 C72 C73 119.8(9)
C71 C72 C75 120.6(10)
C73 C72 C75 119.6(10)
C72 C73 C74 119.0(10)
C72 C73 H73 120.5
C74 C73 H73 120.5
C69 C74 C73 121.7(9)
C69 C74 H74 119.1
C73 C74 H74 119.1
C76 C75 C72 115.0(8)
C76 C75 H75A 108.5
C72 C75 H75A 108.5
C76 C75 H75B 108.5
C72 C75 H75B 108.5
H75A C75 H75B 107.5
C75 C76 B39 122.7(9)
C75 C76 B31 117.7(8)
B39 C76 B31 61.8(7)
C75 C76 C77 117.2(9)
B39 C76 C77 109.5(8)
B31 C76 C77 59.6(6)
C75 C76 B38 123.7(8)
B39 C76 B38 63.8(8)
B31 C76 B38 112.7(9)
C77 C76 B38 108.7(8)
C75 C76 B34 119.3(9)
B39 C76 B34 111.7(9)
B31 C76 B34 110.0(8)
C77 C76 B34 60.2(6)
B38 C76 B34 59.9(7)
C78 C77 B33 127.7(11)
C78 C77 B31 116.7(11)
B33 C77 B31 109.5(11)
C78 C77 C76 114.4(10)
B33 C77 C76 109.1(8)
B31 C77 C76 59.8(6)
C78 C77 B32 126.3(9)
B33 C77 B32 57.3(8)
B31 C77 B32 63.6(8)
C76 C77 B32 109.8(9)
C78 C77 B34 117.9(11)
B33 C77 B34 61.5(7)
B31 C77 B34 111.3(9)
C76 C77 B34 61.7(6)
B32 C77 B34 109.1(10)
C77 C78 H78A 109.5
C77 C78 H78B 109.5
H78A C78 H78B 109.5
C77 C78 H78C 109.5
H78A C78 H78C 109.5
H78B C78 H78C 109.5
C84 C79 C80 119.2(7)
C84 C79 C20 121.1(8)
C80 C79 C20 119.6(7)
C81 C80 C79 120.0(9)
C81 C80 H80 120.0
C79 C80 H80 120.0
C80 C81 C82 120.6(9)
C80 C81 H81 119.7
C82 C81 H81 119.7
C83 C82 C81 119.6(8)
C83 C82 H82 120.2
C81 C82 H82 120.2
C84 C83 C82 119.8(9)
C84 C83 H83 120.1
C82 C83 H83 120.1
C83 C84 C79 120.9(9)
C83 C84 H84 119.6
C79 C84 H84 119.6
C35 B1 C34 58.1(7)
C35 B1 B9 60.5(8)
C34 B1 B9 107.7(9)
C35 B1 B5 106.5(9)
C34 B1 B5 107.3(9)
B9 B1 B5 59.8(7)
C35 B1 B2 106.1(9)
C34 B1 B2 61.0(6)
B9 B1 B2 107.0(9)
B5 B1 B2 58.5(8)
C35 B1 H1 123.1
C34 B1 H1 121.8
B9 B1 H1 121.6
B5 B1 H1 122.7
B2 B1 H1 122.5
B6 B2 B5 62.5(8)
B6 B2 C34 105.5(10)
B5 B2 C34 103.4(9)
B6 B2 B3 59.3(8)
B5 B2 B3 108.0(10)
C34 B2 B3 59.1(6)
B6 B2 B1 108.1(10)
B5 B2 B1 59.5(8)
C34 B2 B1 55.0(6)
B3 B2 B1 104.0(9)
B6 B2 H2A 120.8
B5 B2 H2A 121.7
C34 B2 H2A 125.7
B3 B2 H2A 122.8
B1 B2 H2A 124.1
B7 B3 B6 59.4(8)
B7 B3 C34 107.8(9)
B6 B3 C34 106.5(9)
B7 B3 B4 63.0(7)
B6 B3 B4 109.9(9)
C34 B3 B4 58.7(6)
B7 B3 B2 108.1(9)
B6 B3 B2 59.3(8)
C34 B3 B2 60.3(6)
B4 B3 B2 109.2(9)
B7 B3 H3A 121.0
B6 B3 H3A 122.2
C34 B3 H3A 123.1
B4 B3 H3A 119.9
B2 B3 H3A 121.5
C35 B4 C34 56.4(7)
C35 B4 B3 104.5(9)
C34 B4 B3 60.3(6)
C35 B4 B8 60.4(8)
C34 B4 B8 105.5(10)
B3 B4 B8 105.7(9)
C35 B4 B7 105.2(9)
C34 B4 B7 104.8(8)
B3 B4 B7 57.6(7)
B8 B4 B7 59.3(7)
C35 B4 H4 123.9
C34 B4 H4 123.7
B3 B4 H4 123.3
B8 B4 H4 122.2
B7 B4 H4 123.8
B10 B5 B2 105.9(10)
B10 B5 B9 60.8(8)
B2 B5 B9 110.0(9)
B10 B5 B1 107.2(9)
B2 B5 B1 62.0(7)
B9 B5 B1 60.0(7)
B10 B5 B6 57.7(8)
B2 B5 B6 58.3(8)
B9 B5 B6 107.0(10)
B1 B5 B6 106.7(9)
B10 B5 H5 123.1
B2 B5 H5 121.3
B9 B5 H5 120.6
B1 B5 H5 121.5
B6 B5 H5 123.9
B10 B6 B7 60.7(8)
B10 B6 B2 107.7(10)
B7 B6 B2 110.2(9)
B10 B6 B3 107.5(9)
B7 B6 B3 60.0(7)
B2 B6 B3 61.4(7)
B10 B6 B5 59.0(8)
B7 B6 B5 108.0(10)
B2 B6 B5 59.2(8)
B3 B6 B5 107.1(9)
B10 B6 H6 122.3
B7 B6 H6 120.6
B2 B6 H6 120.7
B3 B6 H6 121.9
B5 B6 H6 122.9
B6 B7 B3 60.6(8)
B6 B7 B10 59.6(8)
B3 B7 B10 107.1(10)
B6 B7 B8 108.3(10)
B3 B7 B8 107.1(9)
B10 B7 B8 60.1(8)
B6 B7 B4 108.0(9)
B3 B7 B4 59.4(6)
B10 B7 B4 106.6(9)
B8 B7 B4 59.1(7)
B6 B7 H7 121.2
B3 B7 H7 122.1
B10 B7 H7 122.5
B8 B7 H7 121.9
B4 B7 H7 122.5
C35 B8 B9 59.4(8)
C35 B8 B10 104.1(10)
B9 B8 B10 60.9(8)
C35 B8 B4 56.5(7)
B9 B8 B4 107.8(9)
B10 B8 B4 107.4(10)
C35 B8 B7 104.0(9)
B9 B8 B7 108.6(10)
B10 B8 B7 58.6(7)
B4 B8 B7 61.6(8)
C35 B8 H8 125.8
B9 B8 H8 120.5
B10 B8 H8 122.9
B4 B8 H8 121.9
B7 B8 H8 122.2
C35 B9 B8 60.3(8)
C35 B9 B1 55.9(7)
B8 B9 B1 107.0(9)
C35 B9 B5 103.4(8)
B8 B9 B5 108.1(11)
B1 B9 B5 60.2(8)
C35 B9 B10 104.2(10)
B8 B9 B10 60.2(8)
B1 B9 B10 105.8(9)
B5 B9 B10 58.8(7)
C35 B9 H9 125.4
B8 B9 H9 120.7
B1 B9 H9 123.2
B5 B9 H9 122.7
B10 B9 H9 123.3
B6 B10 B7 59.7(8)
B6 B10 B5 63.4(9)
B7 B10 B5 110.7(9)
B6 B10 B8 109.5(9)
B7 B10 B8 61.3(8)
B5 B10 B8 108.4(9)
B6 B10 B9 111.2(10)
B7 B10 B9 109.2(9)
B5 B10 B9 60.4(8)
B8 B10 B9 58.9(8)
B6 B10 H10 119.6
B7 B10 H10 120.7
B5 B10 H10 120.0
B8 B10 H10 121.9
B9 B10 H10 121.2
C44 B11 C45 58.3(7)
C44 B11 B19 104.5(10)
C45 B11 B19 56.9(8)
C44 B11 B12 57.1(6)
C45 B11 B12 102.9(9)
B19 B11 B12 106.6(10)
C44 B11 B15 103.8(9)
C45 B11 B15 105.2(9)
B19 B11 B15 62.6(8)
B12 B11 B15 58.0(8)
C44 B11 H11 124.7
C45 B11 H11 124.9
B19 B11 H11 122.0
B12 B11 H11 124.4
B15 B11 H11 122.5
C44 B12 B13 60.1(6)
C44 B12 B16 107.1(8)
B13 B12 B16 59.0(7)
C44 B12 B15 107.4(8)
B13 B12 B15 107.4(8)
B16 B12 B15 60.3(7)
C44 B12 B11 57.5(7)
B13 B12 B11 106.4(9)
B16 B12 B11 108.8(8)
B15 B12 B11 62.0(8)
C44 B12 H12A 122.9
B13 B12 H12A 122.7
B16 B12 H12A 121.7
B15 B12 H12A 121.0
B11 B12 H12A 121.9
B14 B13 B17 60.3(7)
B14 B13 C44 61.2(7)
B17 B13 C44 108.2(8)
B14 B13 B16 109.2(9)
B17 B13 B16 60.4(7)
C44 B13 B16 107.0(8)
B14 B13 B12 108.6(9)
B17 B13 B12 109.1(8)
C44 B13 B12 57.9(7)
B16 B13 B12 61.0(7)
B14 B13 H13A 120.6
B17 B13 H13A 121.1
C44 B13 H13A 122.6
B16 B13 H13A 121.3
B12 B13 H13A 121.6
C45 B14 B13 110.3(10)
C45 B14 B17 109.3(11)
B13 B14 B17 60.0(8)
C45 B14 C44 60.4(7)
B13 B14 C44 60.3(6)
B17 B14 C44 107.2(10)
C45 B14 B18 60.0(8)
B13 B14 B18 108.3(10)
B17 B14 B18 60.1(8)
C44 B14 B18 106.7(10)
C45 B14 H14 120.2
B13 B14 H14 120.7
B17 B14 H14 121.7
C44 B14 H14 122.6
B18 B14 H14 122.3
B20 B15 B12 107.3(9)
B20 B15 B16 60.0(7)
B12 B15 B16 59.5(7)
B20 B15 B11 105.9(10)
B12 B15 B11 60.1(8)
B16 B15 B11 106.7(8)
B20 B15 B19 58.1(7)
B12 B15 B19 104.4(9)
B16 B15 B19 104.2(9)
B11 B15 B19 57.6(9)
B20 B15 H15 122.3
B12 B15 H15 122.4
B16 B15 H15 122.7
B11 B15 H15 122.7
B19 B15 H15 125.2
B17 B16 B13 58.7(7)
B17 B16 B20 61.0(7)
B13 B16 B20 107.7(9)
B17 B16 B12 107.0(9)
B13 B16 B12 60.0(6)
B20 B16 B12 107.2(9)
B17 B16 B15 108.1(9)
B13 B16 B15 108.2(10)
B20 B16 B15 59.2(7)
B12 B16 B15 60.2(7)
B17 B16 H16 122.0
B13 B16 H16 122.0
B20 B16 H16 121.9
B12 B16 H16 122.2
B15 B16 H16 121.6
B13 B17 B14 59.7(7)
B13 B17 B16 60.8(7)
B14 B17 B16 108.9(9)
B13 B17 B18 109.0(10)
B14 B17 B18 61.4(8)
B16 B17 B18 108.7(10)
B13 B17 B20 109.0(9)
B14 B17 B20 108.7(11)
B16 B17 B20 60.7(7)
B18 B17 B20 59.3(8)
B13 B17 H17 121.2
B14 B17 H17 121.1
B16 B17 H17 120.9
B18 B17 H17 121.2
B20 B17 H17 121.5
B19 B18 C45 62.0(8)
B19 B18 B17 112.6(10)
C45 B18 B17 104.7(9)
B19 B18 B20 63.9(9)
C45 B18 B20 110.3(9)
B17 B18 B20 61.6(8)
B19 B18 B14 108.4(9)
C45 B18 B14 56.0(7)
B17 B18 B14 58.5(8)
B20 B18 B14 108.3(9)
B19 B18 H18 117.8
C45 B18 H18 123.5
B17 B18 H18 121.7
B20 B18 H18 119.0
B14 B18 H18 124.1
B18 B19 C45 60.6(9)
B18 B19 B20 60.9(9)
C45 B19 B20 107.0(11)
B18 B19 B11 110.1(10)
C45 B19 B11 60.4(7)
B20 B19 B11 106.5(10)
B18 B19 B15 106.3(10)
C45 B19 B15 105.7(8)
B20 B19 B15 56.6(8)
B11 B19 B15 59.8(9)
B18 B19 H19 120.5
C45 B19 H19 122.2
B20 B19 H19 123.2
B11 B19 H19 120.9
B15 B19 H19 124.3
B18 B20 B15 108.7(10)
B18 B20 B16 106.6(9)
B15 B20 B16 60.9(8)
B18 B20 B17 59.1(8)
B15 B20 B17 107.2(8)
B16 B20 B17 58.3(7)
B18 B20 B19 55.2(8)
B15 B20 B19 65.2(9)
B16 B20 B19 110.3(9)
B17 B20 B19 103.6(10)
B18 B20 H20 123.8
B15 B20 H20 119.0
B16 B20 H20 121.3
B17 B20 H20 124.6
B19 B20 H20 122.0
C67 B21 B25 105.9(8)
C67 B21 B22 60.0(6)
B25 B21 B22 61.2(7)
C67 B21 C66 56.7(6)
B25 B21 C66 102.9(9)
B22 B21 C66 104.9(8)
C67 B21 B29 102.7(9)
B25 B21 B29 58.4(7)
B22 B21 B29 107.0(9)
C66 B21 B29 56.7(7)
C67 B21 H21 124.2
B25 B21 H21 123.0
B22 B21 H21 121.1
C66 B21 H21 125.7
B29 B21 H21 124.3
B23 B22 C67 57.2(6)
B23 B22 B21 108.1(9)
C67 B22 B21 59.6(6)
B23 B22 B26 59.9(7)
C67 B22 B26 102.1(9)
B21 B22 B26 106.5(9)
B23 B22 B25 108.4(10)
C67 B22 B25 104.1(8)
B21 B22 B25 59.3(7)
B26 B22 B25 59.8(7)
B23 B22 H22A 121.4
C67 B22 H22A 125.9
B21 B22 H22A 121.5
B26 B22 H22A 123.8
B25 B22 H22A 122.3
C67 B23 B22 62.5(7)
C67 B23 B26 107.4(8)
B22 B23 B26 61.7(7)
C67 B23 B24 58.8(7)
B22 B23 B24 110.4(8)
B26 B23 B24 104.7(9)
C67 B23 B27 103.8(9)
B22 B23 B27 109.9(9)
B26 B23 B27 59.4(7)
B24 B23 B27 56.2(7)
C67 B23 H23A 122.8
B22 B23 H23A 117.9
B26 B23 H23A 122.5
B24 B23 H23A 123.6
B27 B23 H23A 124.0
B27 B24 C67 108.2(9)
B27 B24 C66 106.5(9)
C67 B24 C66 59.2(6)
B27 B24 B28 60.9(8)
C67 B24 B28 106.5(8)
C66 B24 B28 57.8(7)
B27 B24 B23 62.7(7)
C67 B24 B23 57.9(7)
C66 B24 B23 105.5(8)
B28 B24 B23 109.6(10)
B27 B24 H24A 120.5
C67 B24 H24A 122.9
C66 B24 H24A 124.2
B28 B24 H24A 121.7
B23 B24 H24A 121.4
B29 B25 B30 59.3(8)
B29 B25 B21 62.4(7)
B30 B25 B21 108.9(9)
B29 B25 B26 105.2(9)
B30 B25 B26 57.6(7)
B21 B25 B26 106.5(9)
B29 B25 B22 108.7(9)
B30 B25 B22 106.7(9)
B21 B25 B22 59.5(7)
B26 B25 B22 59.6(7)
B29 B25 H25A 121.5
B30 B25 H25A 122.6
B21 B25 H25A 120.8
B26 B25 H25A 124.2
B22 B25 H25A 121.9
B30 B26 B23 111.1(9)
B30 B26 B27 62.6(7)
B23 B26 B27 61.3(7)
B30 B26 B22 109.8(9)
B23 B26 B22 58.4(7)
B27 B26 B22 108.8(9)
B30 B26 B25 60.3(7)
B23 B26 B25 108.0(9)
B27 B26 B25 110.2(9)
B22 B26 B25 60.6(7)
B30 B26 H26A 119.4
B23 B26 H26A 121.4
B27 B26 H26A 119.8
B22 B26 H26A 121.9
B25 B26 H26A 121.4
B24 B27 B28 61.1(7)
B24 B27 B26 108.5(10)
B28 B27 B26 106.7(9)
B24 B27 B23 61.1(8)
B28 B27 B23 108.5(10)
B26 B27 B23 59.3(7)
B24 B27 B30 108.6(10)
B28 B27 B30 60.3(7)
B26 B27 B30 57.4(7)
B23 B27 B30 105.4(9)
B24 B27 H27 120.2
B28 B27 H27 121.3
B26 B27 H27 123.1
B23 B27 H27 122.2
B30 B27 H27 123.2
C66 B28 B27 106.7(10)
C66 B28 B24 60.9(7)
B27 B28 B24 58.1(8)
C66 B28 B30 105.5(10)
B27 B28 B30 62.0(7)
B24 B28 B30 107.6(10)
C66 B28 B29 59.7(7)
B27 B28 B29 109.3(9)
B24 B28 B29 109.4(10)
B30 B28 B29 58.7(7)
C66 B28 H28A 122.9
B27 B28 H28A 121.5
B24 B28 H28A 121.5
B30 B28 H28A 122.5
B29 B28 H28A 121.0
C66 B29 B30 104.8(8)
C66 B29 B25 106.6(8)
B30 B29 B25 60.4(7)
C66 B29 B28 57.0(6)
B30 B29 B28 60.5(7)
B25 B29 B28 108.6(9)
C66 B29 B21 60.6(7)
B30 B29 B21 107.2(9)
B25 B29 B21 59.2(7)
B28 B29 B21 107.2(8)
C66 B29 H29A 123.9
B30 B29 H29A 122.5
B25 B29 H29A 121.6
B28 B29 H29A 122.1
B21 B29 H29A 121.8
B26 B30 B29 109.5(10)
B26 B30 B25 62.1(7)
B29 B30 B25 60.2(8)
B26 B30 B28 106.7(10)
B29 B30 B28 60.8(8)
B25 B30 B28 108.8(11)
B26 B30 B27 60.0(7)
B29 B30 B27 107.6(10)
B25 B30 B27 109.6(10)
B28 B30 B27 57.7(7)
B26 B30 H30 121.1
B29 B30 H30 121.1
B25 B30 H30 120.1
B28 B30 H30 122.7
B27 B30 H30 122.4
C77 B31 C76 60.6(6)
C77 B31 B35 105.1(9)
C76 B31 B35 105.0(9)
C77 B31 B39 107.4(8)
C76 B31 B39 58.2(6)
B35 B31 B39 60.4(8)
C77 B31 B32 59.2(7)
C76 B31 B32 107.0(9)
B35 B31 B32 58.4(8)
B39 B31 B32 107.9(9)
C77 B31 H31A 122.4
C76 B31 H31A 123.0
B35 B31 H31A 123.8
B39 B31 H31A 121.7
B32 B31 H31A 122.2
B33 B32 B36 59.7(8)
B33 B32 B35 107.2(10)
B36 B32 B35 61.1(9)
B33 B32 C77 60.0(8)
B36 B32 C77 106.6(10)
B35 B32 C77 103.6(8)
B33 B32 B31 106.5(9)
B36 B32 B31 107.9(10)
B35 B32 B31 58.5(8)
C77 B32 B31 57.2(7)
B33 B32 H32A 121.9
B36 B32 H32A 121.1
B35 B32 H32A 123.1
C77 B32 H32A 124.3
B31 B32 H32A 123.1
B36 B33 B32 60.8(10)
B36 B33 C77 109.5(11)
B32 B33 C77 62.7(7)
B36 B33 B37 63.3(9)
B32 B33 B37 111.6(12)
C77 B33 B37 105.5(9)
B36 B33 B34 109.6(11)
B32 B33 B34 113.0(10)
C77 B33 B34 61.0(7)
B37 B33 B34 56.2(8)
B36 B33 H33 119.9
B32 B33 H33 117.8
C77 B33 H33 121.8
B37 B33 H33 122.5
B34 B33 H33 121.1
B37 B34 B38 59.6(8)
B37 B34 C77 107.0(11)
B38 B34 C77 105.7(10)
B37 B34 B33 61.5(8)
B38 B34 B33 107.2(11)
C77 B34 B33 57.6(7)
B37 B34 C76 105.1(11)
B38 B34 C76 58.3(7)
C77 B34 C76 58.1(6)
B33 B34 C76 103.3(9)
B37 B34 H34 121.6
B38 B34 H34 122.5
C77 B34 H34 123.4
B33 B34 H34 123.0
C76 B34 H34 124.9
B36 B35 B31 108.7(11)
B36 B35 B32 57.6(8)
B31 B35 B32 63.0(8)
B36 B35 B40 63.2(8)
B31 B35 B40 109.3(9)
B32 B35 B40 110.3(11)
B36 B35 B39 110.6(10)
B31 B35 B39 59.7(7)
B32 B35 B39 111.0(10)
B40 B35 B39 60.5(7)
B36 B35 H35 121.1
B31 B35 H35 121.0
B32 B35 H35 120.3
B40 B35 H35 119.9
B39 B35 H35 120.4
B33 B36 B32 59.5(9)
B33 B36 B35 107.2(11)
B32 B36 B35 61.3(9)
B33 B36 B37 61.2(8)
B32 B36 B37 108.9(11)
B35 B36 B37 105.8(9)
B33 B36 B40 109.0(10)
B32 B36 B40 109.4(10)
B35 B36 B40 58.5(8)
B37 B36 B40 59.7(7)
B33 B36 H36 121.4
B32 B36 H36 120.4
B35 B36 H36 123.1
B37 B36 H36 122.0
B40 B36 H36 121.4
B34 B37 B38 62.9(9)
B34 B37 B33 62.2(8)
B38 B37 B33 110.2(10)
B34 B37 B36 108.2(10)
B38 B37 B36 109.3(10)
B33 B37 B36 55.5(8)
B34 B37 B40 110.4(10)
B38 B37 B40 60.1(8)
B33 B37 B40 105.4(10)
B36 B37 B40 60.9(8)
B34 B37 H37 119.1
B38 B37 H37 119.5
B33 B37 H37 123.2
B36 B37 H37 122.9
B40 B37 H37 121.9
B37 B38 C76 106.2(9)
B37 B38 B40 62.8(8)
C76 B38 B40 104.8(9)
B37 B38 B34 57.6(8)
C76 B38 B34 61.8(7)
B40 B38 B34 108.4(10)
B37 B38 B39 108.6(9)
C76 B38 B39 56.8(7)
B40 B38 B39 59.4(8)
B34 B38 B39 107.6(8)
B37 B38 H38A 121.6
C76 B38 H38A 123.9
B40 B38 H38A 121.6
B34 B38 H38A 121.5
B39 B38 H38A 122.6
C76 B39 B31 60.1(7)
C76 B39 B35 106.0(9)
B31 B39 B35 59.8(8)
C76 B39 B40 106.7(9)
B31 B39 B40 108.4(9)
B35 B39 B40 59.4(8)
C76 B39 B38 59.4(7)
B31 B39 B38 107.9(9)
B35 B39 B38 105.6(9)
B40 B39 B38 59.1(7)
C76 B39 H39A 122.7
B31 B39 H39A 121.0
B35 B39 H39A 123.2
B40 B39 H39A 122.1
B38 B39 H39A 122.7
B35 B40 B38 108.1(10)
B35 B40 B39 60.0(7)
B38 B40 B39 61.6(7)
B35 B40 B37 105.4(11)
B38 B40 B37 57.1(8)
B39 B40 B37 106.0(10)
B35 B40 B36 58.3(8)
B38 B40 B36 105.7(11)
B39 B40 B36 106.4(10)
B37 B40 B36 59.4(8)
B35 B40 H40 122.4
B38 B40 H40 122.2
B39 B40 H40 121.7
B37 B40 H40 124.0
B36 B40 H40 123.3
Cl2 C1S Cl1 114.8(8)
Cl2 C1S H1S1 108.6
Cl1 C1S H1S1 108.6
Cl2 C1S H1S2 108.6
Cl1 C1S H1S2 108.6
H1S1 C1S H1S2 107.5
C102 O2A O2B 56.6(11)
C102 O2B O2A 60.3(13)
O1 C102 O2B 116.5(15)
O1 C102 C103 125.2(11)
O2B C102 C103 109.0(15)
O1 C102 O2A 122.3(12)
O2B C102 O2A 63.1(12)
C103 C102 O2A 104.3(12)
F1 C103 F2 110.0(13)
F1 C103 F3 98.5(12)
F2 C103 F3 102.7(12)
F1 C103 C102 114.7(13)
F2 C103 C102 110.7(12)
F3 C103 C102 119.1(14)
O3 C104 O4 129.1(9)
O3 C104 C105 113.5(9)
O4 C104 C105 117.2(8)
F8 C105 F7 46.8(9)
F8 C105 F6 118.0(13)
F7 C105 F6 76.7(11)
F8 C105 F5 137.6(12)
F7 C105 F5 109.2(12)
F6 C105 F5 35.3(8)
F8 C105 F9 59.4(10)
F7 C105 F9 104.0(13)
F6 C105 F9 136.2(11)
F5 C105 F9 113.0(11)
F8 C105 F4 100.0(12)
F7 C105 F4 135.8(12)
F6 C105 F4 106.9(11)
F5 C105 F4 74.1(10)
F9 C105 F4 42.8(8)
F8 C105 C104 115.6(9)
F7 C105 C104 113.9(9)
F6 C105 C104 108.3(9)
F5 C105 C104 106.1(10)
F9 C105 C104 110.8(8)
F4 C105 C104 106.7(9)
F9 F4 C105 66.5(8)
F9 F4 F5 114.0(11)
C105 F4 F5 51.8(6)
F6 F5 C105 72.1(10)
F6 F5 F4 122.1(13)
C105 F5 F4 54.0(6)
F5 F6 C105 72.6(10)
F5 F6 F7 120.1(13)
C105 F6 F7 51.6(7)
F8 F7 C105 65.5(8)
F8 F7 F6 112.1(11)
C105 F7 F6 51.8(6)
F7 F8 F9 125.7(12)
F7 F8 C105 67.7(8)
F9 F8 C105 61.5(7)
F4 F9 F8 126.1(12)
F4 F9 C105 70.7(9)
F8 F9 C105 59.2(7)

loop_
_geom_bond_atom_site_label_1
_geom_bond_atom_site_label_2
_geom_bond_distance
N1 C4 1.363(9)
N1 C1 1.376(9)
N1 H1N 0.8800
N2 C9 1.367(8)
N2 C6 1.383(9)
N2 H2N 0.8800
N3 C11 1.365(9)
N3 C14 1.372(9)
N3 H3N 0.8800
N4 C16 1.360(9)
N4 C19 1.382(9)
N4 H4N 0.8800
C1 C20 1.403(10)
C1 C2 1.417(10)
C2 C3 1.348(10)
C2 H2 0.9500
C3 C4 1.414(10)
C3 H3 0.9500
C4 C5 1.408(10)
C5 C6 1.437(9)
C5 C21 1.493(10)
C6 C7 1.404(10)
C7 C8 1.396(9)
C7 C27 1.477(11)
C8 C9 1.428(10)
C8 C37 1.465(10)
C9 C10 1.418(10)
C10 C11 1.397(10)
C10 C47 1.486(9)
C11 C12 1.416(11)
C12 C13 1.367(11)
C12 H12 0.9500
C13 C14 1.394(11)
C13 H13 0.9500
C14 C15 1.414(10)
C15 C16 1.418(10)
C15 C53 1.472(11)
C16 C17 1.423(10)
C17 C18 1.360(10)
C17 C59 1.517(11)
C18 C19 1.430(10)
C18 C69 1.486(11)
C19 C20 1.413(10)
C20 C79 1.492(10)
C21 C22 1.382(10)
C21 C26 1.393(10)
C22 C23 1.404(11)
C22 H22 0.9500
C23 C24 1.341(11)
C23 H23 0.9500
C24 C25 1.377(11)
C24 H24 0.9500
C25 C26 1.362(11)
C25 H25 0.9500
C26 H26 0.9500
C27 C28 1.382(10)
C27 C32 1.402(10)
C28 C29 1.394(11)
C28 H28 0.9500
C29 C30 1.369(11)
C29 H29 0.9500
C30 C31 1.395(11)
C30 C33 1.529(12)
C31 C32 1.378(11)
C31 H31 0.9500
C32 H32 0.9500
C33 C34 1.496(11)
C33 H33A 0.9900
C33 H33B 0.9900
C34 C35 1.593(13)
C34 B1 1.651(14)
C34 B4 1.714(15)
C34 B3 1.743(14)
C34 B2 1.764(15)
C35 C36 1.473(15)
C35 B1 1.631(17)
C35 B4 1.658(18)
C35 B9 1.714(18)
C35 B8 1.729(17)
C36 H36A 0.9800
C36 H36B 0.9800
C36 H36C 0.9800
C37 C38 1.362(10)
C37 C42 1.424(10)
C38 C39 1.395(10)
C38 H38 0.9500
C39 C40 1.380(11)
C39 H39 0.9500
C40 C41 1.349(11)
C40 C43 1.533(11)
C41 C42 1.386(11)
C41 H41 0.9500
C42 H42 0.9500
C43 C44 1.529(12)
C43 H43A 0.9900
C43 H43B 0.9900
C44 B12 1.669(15)
C44 B11 1.677(14)
C44 C45 1.677(13)
C44 B13 1.707(14)
C44 B14 1.723(15)
C45 C46 1.490(17)
C45 B14 1.603(18)
C45 B18 1.675(17)
C45 B19 1.698(18)
C45 B11 1.76(2)
C46 H46A 0.9800
C46 H46B 0.9800
C46 H46C 0.9800
C47 C52 1.386(9)
C47 C48 1.392(10)
C48 C49 1.396(10)
C48 H48 0.9500
C49 C50 1.367(10)
C49 H49 0.9500
C50 C51 1.403(10)
C50 H50 0.9500
C51 C52 1.379(10)
C51 H51 0.9500
C52 H52 0.9500
C53 C58 1.401(13)
C53 C54 1.420(13)
C54 C55 1.369(13)
C54 H54 0.9500
C55 C56 1.382(18)
C55 H55 0.9500
C56 C57 1.411(17)
C56 H56 0.9500
C57 C58 1.405(14)
C57 H57 0.9500
C58 H58 0.9500
C59 C60 1.385(13)
C59 C64 1.390(13)
C60 C61 1.358(13)
C60 H60 0.9500
C61 C62 1.407(14)
C61 H61 0.9500
C62 C63 1.394(14)
C62 C65 1.519(13)
C63 C64 1.394(13)
C63 H63 0.9500
C64 H64 0.9500
C65 C66 1.541(13)
C65 H65A 0.9900
C65 H65B 0.9900
C66 B28 1.662(17)
C66 C67 1.679(14)
C66 B29 1.711(14)
C66 B24 1.716(14)
C66 B21 1.784(16)
C67 C68 1.533(15)
C67 B23 1.666(15)
C67 B24 1.682(17)
C67 B21 1.752(14)
C67 B22 1.758(16)
C68 H68A 0.9800
C68 H68B 0.9800
C68 H68C 0.9800
C69 C70 1.365(12)
C69 C74 1.376(13)
C70 C71 1.390(12)
C70 H70 0.9500
C71 C72 1.365(14)
C71 H71 0.9500
C72 C73 1.371(13)
C72 C75 1.524(12)
C73 C74 1.399(12)
C73 H73 0.9500
C74 H74 0.9500
C75 C76 1.493(13)
C75 H75A 0.9900
C75 H75B 0.9900
C76 B39 1.665(16)
C76 B31 1.699(14)
C76 C77 1.713(13)
C76 B38 1.715(16)
C76 B34 1.775(16)
C77 C78 1.538(18)
C77 B33 1.689(18)
C77 B31 1.696(17)
C77 B32 1.733(18)
C77 B34 1.750(15)
C78 H78A 0.9800
C78 H78B 0.9800
C78 H78C 0.9800
C79 C84 1.393(11)
C79 C80 1.402(12)
C80 C81 1.375(11)
C80 H80 0.9500
C81 C82 1.399(13)
C81 H81 0.9500
C82 C83 1.390(14)
C82 H82 0.9500
C83 C84 1.383(11)
C83 H83 0.9500
C84 H84 0.9500
B1 B9 1.765(17)
B1 B5 1.769(18)
B1 B2 1.811(18)
B1 H1 1.1200
B2 B6 1.73(2)
B2 B5 1.750(19)
B2 B3 1.768(18)
B2 H2A 1.1200
B3 B7 1.720(17)
B3 B6 1.731(17)
B3 B4 1.755(17)
B3 H3A 1.1200
B4 B8 1.772(19)
B4 B7 1.816(17)
B4 H4 1.1200
B5 B10 1.731(18)
B5 B9 1.76(2)
B5 B6 1.81(2)
B5 H5 1.1200
B6 B10 1.708(19)
B6 B7 1.711(19)
B6 H6 1.1200
B7 B10 1.727(18)
B7 B8 1.78(2)
B7 H7 1.1200
B8 B9 1.73(2)
B8 B10 1.754(18)
B8 H8 1.1200
B9 B10 1.768(18)
B9 H9 1.1200
B10 H10 1.1200
B11 B19 1.800(19)
B11 B12 1.81(2)
B11 B15 1.84(2)
B11 H11 1.1200
B12 B13 1.738(16)
B12 B16 1.756(19)
B12 B15 1.769(15)
B12 H12A 1.1200
B13 B14 1.677(18)
B13 B17 1.683(16)
B13 B16 1.719(14)
B13 H13A 1.1200
B14 B17 1.688(19)
B14 B18 1.74(2)
B14 H14 1.1200
B15 B20 1.740(17)
B15 B16 1.77(2)
B15 B19 1.89(2)
B15 H15 1.1200
B16 B17 1.712(17)
B16 B20 1.755(16)
B16 H16 1.1200
B17 B18 1.72(2)
B17 B20 1.762(19)
B17 H17 1.1200
B18 B19 1.62(2)
B18 B20 1.721(19)
B18 H18 1.1200
B19 B20 1.77(2)
B19 H19 1.1200
B20 H20 1.1200
B21 B25 1.762(18)
B21 B22 1.766(16)
B21 B29 1.82(2)
B21 H21 1.1200
B22 B23 1.721(17)
B22 B26 1.778(18)
B22 B25 1.797(18)
B22 H22A 1.1200
B23 B26 1.747(17)
B23 B24 1.756(17)
B23 B27 1.783(19)
B23 H23A 1.1200
B24 B27 1.669(19)
B24 B28 1.721(18)
B24 H24A 1.1200
B25 B29 1.748(16)
B25 B30 1.751(19)
B25 B26 1.782(17)
B25 H25A 1.1200
B26 B30 1.701(17)
B26 B27 1.749(16)
B26 H26A 1.1200
B27 B28 1.717(18)
B27 B30 1.793(18)
B27 H27 1.1200
B28 B30 1.764(18)
B28 B29 1.771(18)
B28 H28A 1.1200
B29 B30 1.733(19)
B29 H29A 1.1200
B30 H30 1.1200
B31 B35 1.73(2)
B31 B39 1.727(18)
B31 B32 1.806(17)
B31 H31A 1.1200
B32 B33 1.64(2)
B32 B36 1.66(2)
B32 B35 1.73(2)
B32 H32A 1.1200
B33 B36 1.64(2)
B33 B37 1.747(19)
B33 B34 1.759(19)
B33 H33 1.1200
B34 B37 1.65(2)
B34 B38 1.74(2)
B34 H34 1.1200
B35 B36 1.72(2)
B35 B40 1.73(2)
B35 B39 1.739(17)
B35 H35 1.1200
B36 B37 1.78(2)
B36 B40 1.81(2)
B36 H36 1.1200
B37 B38 1.688(19)
B37 B40 1.79(2)
B37 H37 1.1200
B38 B40 1.743(19)
B38 B39 1.786(18)
B38 H38A 1.1200
B39 B40 1.748(18)
B39 H39A 1.1200
B40 H40 1.1200
Cl1 C1S 1.712(11)
Cl2 C1S 1.705(13)
C1S H1S1 0.9900
C1S H1S2 0.9900
O1 C102 1.100(11)
O2A C102 1.466(17)
O2A O2B 1.51(3)
O2B C102 1.41(3)
C102 C103 1.453(17)
C103 F1 1.303(15)
C103 F2 1.311(13)
C103 F3 1.366(15)
O3 C104 1.226(10)
O4 C104 1.243(11)
C104 C105 1.574(14)
C105 F8 1.290(9)
C105 F7 1.312(9)
C105 F6 1.316(9)
C105 F5 1.319(9)
C105 F9 1.320(9)
C105 F4 1.358(9)
F4 F9 0.977(18)
F4 F5 1.614(19)
F5 F6 0.799(17)
F6 F7 1.63(2)
F7 F8 1.034(19)
F8 F9 1.293(18)
O5 C112 1.449(14)

loop_
_geom_hbond_atom_site_label_D
_geom_hbond_atom_site_label_H
_geom_hbond_atom_site_label_A
_geom_hbond_distance_DH
_geom_hbond_distance_HA
_geom_hbond_distance_DA
_geom_hbond_angle_DHA
N1 H1N O1 0.88 1.93 2.810(8) 173.1
N2 H2N O3 0.88 1.92 2.794(8) 174.5
N3 H3N O1 0.88 1.87 2.732(9) 166.8
N4 H4N O3 0.88 2.00 2.848(8) 160.0

loop_
_geom_torsion_atom_site_label_1
_geom_torsion_atom_site_label_2
_geom_torsion_atom_site_label_3
_geom_torsion_atom_site_label_4
_geom_torsion
C4 N1 C1 C20 179.0(7)
C4 N1 C1 C2 -1.3(8)
N1 C1 C2 C3 0.2(9)
C20 C1 C2 C3 179.9(8)
C1 C2 C3 C4 0.9(9)
C1 N1 C4 C5 -178.1(7)
C1 N1 C4 C3 1.8(8)
C2 C3 C4 N1 -1.7(9)
C2 C3 C4 C5 178.2(8)
N1 C4 C5 C6 -23.6(12)
C3 C4 C5 C6 156.6(8)
N1 C4 C5 C21 160.5(7)
C3 C4 C5 C21 -19.3(11)
C9 N2 C6 C7 3.5(8)
C9 N2 C6 C5 -173.0(6)
C4 C5 C6 N2 -33.1(10)
C21 C5 C6 N2 142.7(7)
C4 C5 C6 C7 151.3(8)
C21 C5 C6 C7 -32.9(11)
N2 C6 C7 C8 -1.9(8)
C5 C6 C7 C8 174.0(7)
N2 C6 C7 C27 171.0(6)
C5 C6 C7 C27 -13.0(12)
C6 C7 C8 C9 -0.3(8)
C27 C7 C8 C9 -172.8(7)
C6 C7 C8 C37 168.4(7)
C27 C7 C8 C37 -4.0(12)
C6 N2 C9 C10 176.2(6)
C6 N2 C9 C8 -3.6(7)
C7 C8 C9 N2 2.4(8)
C37 C8 C9 N2 -166.8(6)
C7 C8 C9 C10 -177.4(7)
C37 C8 C9 C10 13.4(12)
N2 C9 C10 C11 36.1(10)
C8 C9 C10 C11 -144.1(8)
N2 C9 C10 C47 -141.2(7)
C8 C9 C10 C47 38.6(10)
C14 N3 C11 C10 175.3(7)
C14 N3 C11 C12 -0.8(8)
C9 C10 C11 N3 18.6(11)
C47 C10 C11 N3 -164.3(6)
C9 C10 C11 C12 -166.3(7)
C47 C10 C11 C12 10.9(12)
N3 C11 C12 C13 0.9(9)
C10 C11 C12 C13 -174.9(8)
C11 C12 C13 C14 -0.7(9)
C11 N3 C14 C13 0.3(9)
C11 N3 C14 C15 179.9(7)
C12 C13 C14 N3 0.3(9)
C12 C13 C14 C15 -179.3(7)
N3 C14 C15 C16 -25.1(13)
C13 C14 C15 C16 154.4(8)
N3 C14 C15 C53 153.7(8)
C13 C14 C15 C53 -26.9(12)
C19 N4 C16 C15 -175.8(7)
C19 N4 C16 C17 4.7(9)
C14 C15 C16 N4 -19.6(13)
C53 C15 C16 N4 161.7(8)
C14 C15 C16 C17 159.8(8)
C53 C15 C16 C17 -18.9(13)
N4 C16 C17 C18 -2.9(9)
C15 C16 C17 C18 177.7(8)
N4 C16 C17 C59 166.7(9)
C15 C16 C17 C59 -12.7(15)
C16 C17 C18 C19 0.1(9)
C59 C17 C18 C19 -170.9(8)
C16 C17 C18 C69 169.6(8)
C59 C17 C18 C69 -1.4(14)
C16 N4 C19 C20 174.0(8)
C16 N4 C19 C18 -4.6(9)
C17 C18 C19 N4 2.7(9)
C69 C18 C19 N4 -166.9(8)
C17 C18 C19 C20 -175.8(8)
C69 C18 C19 C20 14.5(14)
N1 C1 C20 C19 21.4(12)
C2 C1 C20 C19 -158.2(8)
N1 C1 C20 C79 -162.5(7)
C2 C1 C20 C79 17.8(12)
N4 C19 C20 C1 27.3(13)
C18 C19 C20 C1 -154.4(8)
N4 C19 C20 C79 -148.8(8)
C18 C19 C20 C79 29.6(12)
C4 C5 C21 C22 -42.3(10)
C6 C5 C21 C22 141.6(7)
C4 C5 C21 C26 131.3(8)
C6 C5 C21 C26 -44.8(10)
C26 C21 C22 C23 -0.5(11)
C5 C21 C22 C23 173.1(7)
C21 C22 C23 C24 0.8(12)
C22 C23 C24 C25 0.3(13)
C23 C24 C25 C26 -1.6(13)
C24 C25 C26 C21 1.8(12)
C22 C21 C26 C25 -0.7(12)
C5 C21 C26 C25 -174.4(7)
C8 C7 C27 C28 128.8(8)
C6 C7 C27 C28 -42.5(11)
C8 C7 C27 C32 -48.7(11)
C6 C7 C27 C32 140.0(7)
C32 C27 C28 C29 -4.1(11)
C7 C27 C28 C29 178.3(7)
C27 C28 C29 C30 1.1(12)
C28 C29 C30 C31 2.0(12)
C28 C29 C30 C33 -177.0(7)
C29 C30 C31 C32 -2.0(11)
C33 C30 C31 C32 177.1(7)
C30 C31 C32 C27 -1.2(12)
C28 C27 C32 C31 4.3(11)
C7 C27 C32 C31 -178.1(7)
C29 C30 C33 C34 81.5(10)
C31 C30 C33 C34 -97.5(10)
C30 C33 C34 C35 76.2(12)
C30 C33 C34 B1 2.0(13)
C30 C33 C34 B4 147.2(9)
C30 C33 C34 B3 -143.4(8)
C30 C33 C34 B2 -73.9(11)
C33 C34 C35 C36 1.4(17)
B1 C34 C35 C36 111.9(14)
B4 C34 C35 C36 -102.7(14)
B3 C34 C35 C36 -141.9(12)
B2 C34 C35 C36 153.6(12)
C33 C34 C35 B1 -110.6(10)
B4 C34 C35 B1 145.4(9)
B3 C34 C35 B1 106.1(9)
B2 C34 C35 B1 41.7(9)
C33 C34 C35 B4 104.1(10)
B1 C34 C35 B4 -145.4(9)
B3 C34 C35 B4 -39.2(8)
B2 C34 C35 B4 -103.7(9)
C33 C34 C35 B9 -149.4(9)
B1 C34 C35 B9 -38.8(10)
B4 C34 C35 B9 106.6(11)
B3 C34 C35 B9 67.3(12)
B2 C34 C35 B9 2.9(13)
C33 C34 C35 B8 144.3(10)
B1 C34 C35 B8 -105.1(11)
B4 C34 C35 B8 40.3(10)
B3 C34 C35 B8 1.0(12)
B2 C34 C35 B8 -63.4(12)
C7 C8 C37 C38 85.1(10)
C9 C8 C37 C38 -107.9(9)
C7 C8 C37 C42 -97.6(9)
C9 C8 C37 C42 69.4(9)
C42 C37 C38 C39 1.4(11)
C8 C37 C38 C39 178.7(8)
C37 C38 C39 C40 -1.5(13)
C38 C39 C40 C41 0.3(13)
C38 C39 C40 C43 178.8(8)
C39 C40 C41 C42 1.0(13)
C43 C40 C41 C42 -177.5(8)
C40 C41 C42 C37 -1.0(13)
C38 C37 C42 C41 -0.2(11)
C8 C37 C42 C41 -177.8(7)
C41 C40 C43 C44 -90.6(11)
C39 C40 C43 C44 90.9(10)
C40 C43 C44 B12 -60.7(12)
C40 C43 C44 B11 -137.8(10)
C40 C43 C44 C45 150.5(9)
C40 C43 C44 B13 16.4(13)
C40 C43 C44 B14 86.4(11)
C43 C44 C45 C46 -3.3(17)
B12 C44 C45 C46 -155.4(14)
B11 C44 C45 C46 -111.5(16)
B13 C44 C45 C46 138.9(14)
B14 C44 C45 C46 105.6(15)
C43 C44 C45 B14 -108.9(10)
B12 C44 C45 B14 99.0(10)
B11 C44 C45 B14 142.9(10)
B13 C44 C45 B14 33.3(8)
C43 C44 C45 B18 -152.1(9)
B12 C44 C45 B18 55.8(12)
B11 C44 C45 B18 99.8(11)
B13 C44 C45 B18 -9.8(11)
B14 C44 C45 B18 -43.2(10)
C43 C44 C45 B19 146.4(10)
B12 C44 C45 B19 -5.7(13)
B11 C44 C45 B19 38.3(10)
B13 C44 C45 B19 -71.3(11)
B14 C44 C45 B19 -104.7(12)
C43 C44 C45 B11 108.1(9)
B12 C44 C45 B11 -44.0(10)
B13 C44 C45 B11 -109.6(9)
B14 C44 C45 B11 -142.9(10)
C11 C10 C47 C52 42.9(11)
C9 C10 C47 C52 -139.8(8)
C11 C10 C47 C48 -134.4(8)
C9 C10 C47 C48 42.9(10)
C52 C47 C48 C49 -0.8(12)
C10 C47 C48 C49 176.6(8)
C47 C48 C49 C50 0.1(13)
C48 C49 C50 C51 1.0(13)
C49 C50 C51 C52 -1.4(12)
C50 C51 C52 C47 0.6(12)
C48 C47 C52 C51 0.5(12)
C10 C47 C52 C51 -176.9(8)
C14 C15 C53 C58 122.1(9)
C16 C15 C53 C58 -59.1(12)
C14 C15 C53 C54 -59.0(12)
C16 C15 C53 C54 119.7(10)
C58 C53 C54 C55 0.0(17)
C15 C53 C54 C55 -178.9(11)
C53 C54 C55 C56 1(2)
C54 C55 C56 C57 -3(2)
C55 C56 C57 C58 4.2(19)
C54 C53 C58 C57 1.3(15)
C15 C53 C58 C57 -179.9(9)
C56 C57 C58 C53 -3.2(15)
C18 C17 C59 C60 -89.3(12)
C16 C17 C59 C60 102.1(12)
C18 C17 C59 C64 81.2(11)
C16 C17 C59 C64 -87.4(12)
C64 C59 C60 C61 0.7(16)
C17 C59 C60 C61 170.9(9)
C59 C60 C61 C62 -0.1(15)
C60 C61 C62 C63 -0.7(15)
C60 C61 C62 C65 -174.8(9)
C61 C62 C63 C64 0.9(15)
C65 C62 C63 C64 174.9(9)
C60 C59 C64 C63 -0.5(15)
C17 C59 C64 C63 -171.1(9)
C62 C63 C64 C59 -0.3(16)
C63 C62 C65 C66 60.2(15)
C61 C62 C65 C66 -125.9(12)
C62 C65 C66 B28 -65.1(15)
C62 C65 C66 C67 80.4(13)
C62 C65 C66 B29 -141.8(11)
C62 C65 C66 B24 11.0(17)
C62 C65 C66 B21 147.9(10)
C65 C66 C67 C68 -3.0(14)
B28 C66 C67 C68 147.9(10)
B29 C66 C67 C68 -144.2(10)
B24 C66 C67 C68 111.2(12)
B21 C66 C67 C68 -105.0(11)
C65 C66 C67 B23 -154.3(9)
B28 C66 C67 B23 -3.5(11)
B29 C66 C67 B23 64.4(11)
B24 C66 C67 B23 -40.2(9)
B21 C66 C67 B23 103.7(9)
C65 C66 C67 B24 -114.1(10)
B28 C66 C67 B24 36.7(9)
B29 C66 C67 B24 104.6(10)
B21 C66 C67 B24 143.9(9)
C65 C66 C67 B21 102.0(10)
B28 C66 C67 B21 -107.2(9)
B29 C66 C67 B21 -39.3(9)
B24 C66 C67 B21 -143.9(9)
C65 C66 C67 B22 140.8(9)
B28 C66 C67 B22 -68.3(10)
B29 C66 C67 B22 -0.4(12)
B24 C66 C67 B22 -105.1(10)
B21 C66 C67 B22 38.8(8)
C17 C18 C69 C70 64.1(13)
C19 C18 C69 C70 -128.2(10)
C17 C18 C69 C74 -111.9(11)
C19 C18 C69 C74 55.9(12)
C74 C69 C70 C71 0.8(14)
C18 C69 C70 C71 -175.2(8)
C69 C70 C71 C72 -0.3(15)
C70 C71 C72 C73 0.0(16)
C70 C71 C72 C75 -178.1(9)
C71 C72 C73 C74 -0.3(15)
C75 C72 C73 C74 177.8(9)
C70 C69 C74 C73 -1.2(14)
C18 C69 C74 C73 175.0(8)
C72 C73 C74 C69 0.9(15)
C71 C72 C75 C76 92.1(13)
C73 C72 C75 C76 -86.1(13)
C72 C75 C76 B39 -68.8(13)
C72 C75 C76 B31 -141.5(10)
C72 C75 C76 C77 150.3(9)
C72 C75 C76 B38 9.4(16)
C72 C75 C76 B34 81.0(12)
C75 C76 C77 C78 -0.1(14)
B39 C76 C77 C78 -145.7(10)
B31 C76 C77 C78 -107.8(12)
B38 C76 C77 C78 146.3(11)
B34 C76 C77 C78 109.8(12)
C75 C76 C77 B33 -150.3(10)
B39 C76 C77 B33 64.1(11)
B31 C76 C77 B33 101.9(11)
B38 C76 C77 B33 -3.9(12)
B34 C76 C77 B33 -40.4(10)
C75 C76 C77 B31 107.8(10)
B39 C76 C77 B31 -37.9(9)
B38 C76 C77 B31 -105.9(10)
B34 C76 C77 B31 -142.4(10)
C75 C76 C77 B32 148.6(9)
B39 C76 C77 B32 2.9(11)
B31 C76 C77 B32 40.8(9)
B38 C76 C77 B32 -65.1(10)
B34 C76 C77 B32 -101.6(10)
C75 C76 C77 B34 -109.9(11)
B39 C76 C77 B34 104.5(10)
B31 C76 C77 B34 142.4(10)
B38 C76 C77 B34 36.5(9)
C1 C20 C79 C84 43.8(11)
C19 C20 C79 C84 -139.9(8)
C1 C20 C79 C80 -132.8(8)
C19 C20 C79 C80 43.5(10)
C84 C79 C80 C81 -0.8(12)
C20 C79 C80 C81 175.9(7)
C79 C80 C81 C82 -0.7(12)
C80 C81 C82 C83 2.5(13)
C81 C82 C83 C84 -2.8(13)
C82 C83 C84 C79 1.4(13)
C80 C79 C84 C83 0.4(12)
C20 C79 C84 C83 -176.3(7)
C36 C35 B1 C34 -107.5(12)
B4 C35 B1 C34 34.5(8)
B9 C35 B1 C34 140.0(9)
B8 C35 B1 C34 104.7(11)
C36 C35 B1 B9 112.5(13)
C34 C35 B1 B9 -140.0(9)
B4 C35 B1 B9 -105.5(10)
B8 C35 B1 B9 -35.3(10)
C36 C35 B1 B5 152.0(11)
C34 C35 B1 B5 -100.5(9)
B4 C35 B1 B5 -66.0(11)
B9 C35 B1 B5 39.5(9)
B8 C35 B1 B5 4.2(13)
C36 C35 B1 B2 -146.8(11)
C34 C35 B1 B2 -39.3(7)
B4 C35 B1 B2 -4.8(11)
B9 C35 B1 B2 100.7(9)
B8 C35 B1 B2 65.4(11)
C33 C34 B1 C35 114.8(10)
B4 C34 B1 C35 -32.0(8)
B3 C34 B1 C35 -98.5(9)
B2 C34 B1 C35 -136.0(9)
C33 C34 B1 B9 150.8(9)
C35 C34 B1 B9 36.0(8)
B4 C34 B1 B9 3.9(12)
B3 C34 B1 B9 -62.5(11)
B2 C34 B1 B9 -100.0(10)
C33 C34 B1 B5 -146.2(9)
C35 C34 B1 B5 99.0(9)
B4 C34 B1 B5 66.9(11)
B3 C34 B1 B5 0.5(11)
B2 C34 B1 B5 -37.0(9)
C33 C34 B1 B2 -109.2(10)
C35 C34 B1 B2 136.0(9)
B4 C34 B1 B2 103.9(9)
B3 C34 B1 B2 37.5(8)
C33 C34 B2 B6 -144.5(9)
C35 C34 B2 B6 61.4(11)
B1 C34 B2 B6 101.4(10)
B4 C34 B2 B6 -3.3(12)
B3 C34 B2 B6 -38.4(9)
C33 C34 B2 B5 150.8(9)
C35 C34 B2 B5 -3.4(11)
B1 C34 B2 B5 36.7(8)
B4 C34 B2 B5 -68.0(11)
B3 C34 B2 B5 -103.1(10)
C33 C34 B2 B3 -106.1(9)
C35 C34 B2 B3 99.8(9)
B1 C34 B2 B3 139.8(9)
B4 C34 B2 B3 35.1(9)
C33 C34 B2 B1 114.1(9)
C35 C34 B2 B1 -40.0(8)
B4 C34 B2 B1 -104.7(9)
B3 C34 B2 B1 -139.8(9)
C35 B1 B2 B6 -58.8(10)
C34 B1 B2 B6 -96.7(9)
B9 B1 B2 B6 4.6(12)
B5 B1 B2 B6 41.0(8)
C35 B1 B2 B5 -99.8(9)
C34 B1 B2 B5 -137.6(9)
B9 B1 B2 B5 -36.4(9)
C35 B1 B2 C34 37.9(7)
B9 B1 B2 C34 101.2(10)
B5 B1 B2 C34 137.6(9)
C35 B1 B2 B3 3.0(10)
C34 B1 B2 B3 -34.8(7)
B9 B1 B2 B3 66.4(10)
B5 B1 B2 B3 102.8(9)
C33 C34 B3 B7 -149.1(9)
C35 C34 B3 B7 -2.4(11)
B1 C34 B3 B7 62.2(11)
B4 C34 B3 B7 -41.2(8)
B2 C34 B3 B7 101.1(10)
C33 C34 B3 B6 148.4(9)
C35 C34 B3 B6 -64.9(11)
B1 C34 B3 B6 -0.3(12)
B4 C34 B3 B6 -103.6(10)
B2 C34 B3 B6 38.6(9)
C33 C34 B3 B4 -108.0(9)
C35 C34 B3 B4 38.8(8)
B1 C34 B3 B4 103.4(9)
B2 C34 B3 B4 142.2(9)
C33 C34 B3 B2 109.8(9)
C35 C34 B3 B2 -103.5(9)
B1 C34 B3 B2 -38.9(9)
B4 C34 B3 B2 -142.2(9)
B6 B2 B3 B7 35.4(9)
B5 B2 B3 B7 -5.4(12)
C34 B2 B3 B7 -100.6(9)
B1 B2 B3 B7 -67.5(10)
B5 B2 B3 B6 -40.8(9)
C34 B2 B3 B6 -135.9(9)
B1 B2 B3 B6 -102.9(9)
B6 B2 B3 C34 135.9(9)
B5 B2 B3 C34 95.1(10)
B1 B2 B3 C34 33.0(6)
B6 B2 B3 B4 102.3(10)
B5 B2 B3 B4 61.5(11)
C34 B2 B3 B4 -33.6(7)
B1 B2 B3 B4 -0.6(10)
C36 C35 B4 C34 111.3(10)
B1 C35 B4 C34 -33.8(8)
B9 C35 B4 C34 -104.9(10)
B8 C35 B4 C34 -138.2(9)
C36 C35 B4 B3 149.4(9)
C34 C35 B4 B3 38.1(7)
B1 C35 B4 B3 4.4(11)
B9 C35 B4 B3 -66.8(11)
B8 C35 B4 B3 -100.1(9)
C36 C35 B4 B8 -110.5(11)
C34 C35 B4 B8 138.2(9)
B1 C35 B4 B8 104.4(10)
B9 C35 B4 B8 33.3(10)
C36 C35 B4 B7 -150.8(10)
C34 C35 B4 B7 97.9(8)
B1 C35 B4 B7 64.1(11)
B9 C35 B4 B7 -7.0(12)
B8 C35 B4 B7 -40.3(8)
C33 C34 B4 C35 -116.5(9)
B1 C34 B4 C35 32.2(8)
B3 C34 B4 C35 136.5(8)
B2 C34 B4 C35 101.6(9)
C33 C34 B4 B3 107.0(9)
C35 C34 B4 B3 -136.5(8)
B1 C34 B4 B3 -104.4(9)
B2 C34 B4 B3 -34.9(8)
C33 C34 B4 B8 -153.5(9)
C35 C34 B4 B8 -37.0(8)
B1 C34 B4 B8 -4.8(12)
B3 C34 B4 B8 99.6(10)
B2 C34 B4 B8 64.6(11)
C33 C34 B4 B7 144.9(8)
C35 C34 B4 B7 -98.6(9)
B1 C34 B4 B7 -66.5(11)
B3 C34 B4 B7 37.9(8)
B2 C34 B4 B7 3.0(11)
B7 B3 B4 C35 99.0(9)
B6 B3 B4 C35 61.3(11)
C34 B3 B4 C35 -36.3(7)
B2 B3 B4 C35 -2.0(10)
B7 B3 B4 C34 135.3(9)
B6 B3 B4 C34 97.6(9)
B2 B3 B4 C34 34.3(7)
B7 B3 B4 B8 36.2(9)
B6 B3 B4 B8 -1.5(13)
C34 B3 B4 B8 -99.1(10)
B2 B3 B4 B8 -64.8(11)
B6 B3 B4 B7 -37.7(9)
C34 B3 B4 B7 -135.3(9)
B2 B3 B4 B7 -101.0(10)
B6 B2 B5 B10 -34.0(9)
C34 B2 B5 B10 66.8(11)
B3 B2 B5 B10 5.3(12)
B1 B2 B5 B10 101.4(10)
B6 B2 B5 B9 -98.1(10)
C34 B2 B5 B9 2.7(12)
B3 B2 B5 B9 -58.8(12)
B1 B2 B5 B9 37.2(10)
B6 B2 B5 B1 -135.3(10)
C34 B2 B5 B1 -34.6(8)
B3 B2 B5 B1 -96.1(9)
C34 B2 B5 B6 100.8(10)
B3 B2 B5 B6 39.3(9)
B1 B2 B5 B6 135.3(10)
C35 B1 B5 B10 0.0(13)
C34 B1 B5 B10 -61.0(12)
B9 B1 B5 B10 39.8(10)
B2 B1 B5 B10 -99.2(11)
C35 B1 B5 B2 99.1(10)
C34 B1 B5 B2 38.1(9)
B9 B1 B5 B2 138.9(10)
C35 B1 B5 B9 -39.8(10)
C34 B1 B5 B9 -100.8(11)
B2 B1 B5 B9 -138.9(10)
C35 B1 B5 B6 60.5(12)
C34 B1 B5 B6 -0.5(12)
B9 B1 B5 B6 100.3(10)
B2 B1 B5 B6 -38.6(10)
B5 B2 B6 B10 34.9(9)
C34 B2 B6 B10 -62.3(11)
B3 B2 B6 B10 -100.6(10)
B1 B2 B6 B10 -4.7(12)
B5 B2 B6 B7 99.4(11)
C34 B2 B6 B7 2.2(13)
B3 B2 B6 B7 -36.1(9)
B1 B2 B6 B7 59.8(12)
B5 B2 B6 B3 135.5(10)
C34 B2 B6 B3 38.3(8)
B1 B2 B6 B3 95.9(9)
C34 B2 B6 B5 -97.2(10)
B3 B2 B6 B5 -135.5(10)
B1 B2 B6 B5 -39.6(9)
B7 B3 B6 B10 -39.2(9)
C34 B3 B6 B10 62.0(12)
B4 B3 B6 B10 0.0(13)
B2 B3 B6 B10 101.1(11)
C34 B3 B6 B7 101.2(10)
B4 B3 B6 B7 39.2(9)
B2 B3 B6 B7 140.3(10)
B7 B3 B6 B2 -140.3(10)
C34 B3 B6 B2 -39.1(9)
B4 B3 B6 B2 -101.1(10)
B7 B3 B6 B5 -101.3(11)
C34 B3 B6 B5 0.0(12)
B4 B3 B6 B5 -62.0(12)
B2 B3 B6 B5 39.0(10)
B2 B5 B6 B10 -140.5(10)
B9 B5 B6 B10 -37.2(8)
B1 B5 B6 B10 -100.2(10)
B10 B5 B6 B7 37.3(8)
B2 B5 B6 B7 -103.3(10)
B9 B5 B6 B7 0.1(11)
B1 B5 B6 B7 -62.9(12)
B10 B5 B6 B2 140.5(10)
B9 B5 B6 B2 103.3(9)
B1 B5 B6 B2 40.3(9)
B10 B5 B6 B3 100.5(10)
B2 B5 B6 B3 -40.1(9)
B9 B5 B6 B3 63.3(11)
B1 B5 B6 B3 0.3(13)
B10 B6 B7 B3 136.2(10)
B2 B6 B7 B3 36.7(9)
B5 B6 B7 B3 99.7(10)
B2 B6 B7 B10 -99.5(11)
B3 B6 B7 B10 -136.2(10)
B5 B6 B7 B10 -36.5(8)
B10 B6 B7 B8 36.5(8)
B2 B6 B7 B8 -63.0(12)
B3 B6 B7 B8 -99.7(9)
B5 B6 B7 B8 0.0(11)
B10 B6 B7 B4 99.1(10)
B2 B6 B7 B4 -0.5(13)
B3 B6 B7 B4 -37.2(9)
B5 B6 B7 B4 62.6(11)
C34 B3 B7 B6 -99.0(10)
B4 B3 B7 B6 -138.2(10)
B2 B3 B7 B6 -35.3(9)
B6 B3 B7 B10 38.6(9)
C34 B3 B7 B10 -60.4(11)
B4 B3 B7 B10 -99.6(10)
B2 B3 B7 B10 3.3(12)
B6 B3 B7 B8 101.8(11)
C34 B3 B7 B8 2.8(12)
B4 B3 B7 B8 -36.4(10)
B2 B3 B7 B8 66.5(11)
B6 B3 B7 B4 138.2(10)
C34 B3 B7 B4 39.1(8)
B2 B3 B7 B4 102.9(10)
C35 B4 B7 B6 -60.1(11)
C34 B4 B7 B6 -1.5(12)
B3 B4 B7 B6 37.7(9)
B8 B4 B7 B6 -101.0(11)
C35 B4 B7 B3 -97.8(9)
C34 B4 B7 B3 -39.2(8)
B8 B4 B7 B3 -138.7(10)
C35 B4 B7 B10 2.6(11)
C34 B4 B7 B10 61.2(11)
B3 B4 B7 B10 100.4(10)
B8 B4 B7 B10 -38.3(9)
C35 B4 B7 B8 40.9(9)
C34 B4 B7 B8 99.5(10)
B3 B4 B7 B8 138.7(10)
C36 C35 B8 B9 -112.5(14)
C34 C35 B8 B9 104.3(10)
B1 C35 B8 B9 36.5(10)
B4 C35 B8 B9 144.8(10)
C36 C35 B8 B10 -155.6(12)
C34 C35 B8 B10 61.2(13)
B1 C35 B8 B10 -6.5(14)
B4 C35 B8 B10 101.7(11)
B9 C35 B8 B10 -43.1(9)
C36 C35 B8 B4 102.7(13)
C34 C35 B8 B4 -40.5(9)
B1 C35 B8 B4 -108.3(10)
B9 C35 B8 B4 -144.8(10)
C36 C35 B8 B7 143.9(12)
C34 C35 B8 B7 0.7(13)
B1 C35 B8 B7 -67.1(13)
B4 C35 B8 B7 41.2(9)
B9 C35 B8 B7 -103.6(11)
C34 B4 B8 C35 35.1(8)
B3 B4 B8 C35 98.0(9)
B7 B4 B8 C35 133.4(10)
C35 B4 B8 B9 -31.4(9)
C34 B4 B8 B9 3.8(13)
B3 B4 B8 B9 66.6(12)
B7 B4 B8 B9 102.0(11)
C35 B4 B8 B10 -95.6(11)
C34 B4 B8 B10 -60.5(12)
B3 B4 B8 B10 2.4(13)
B7 B4 B8 B10 37.8(9)
C35 B4 B8 B7 -133.4(10)
C34 B4 B8 B7 -98.3(9)
B3 B4 B8 B7 -35.4(9)
B6 B7 B8 C35 61.8(12)
B3 B7 B8 C35 -2.1(13)
B10 B7 B8 C35 98.1(11)
B4 B7 B8 C35 -38.6(8)
B6 B7 B8 B9 -0.1(12)
B3 B7 B8 B9 -64.0(11)
B10 B7 B8 B9 36.2(9)
B4 B7 B8 B9 -100.6(9)
B6 B7 B8 B10 -36.3(8)
B3 B7 B8 B10 -100.2(10)
B4 B7 B8 B10 -136.8(10)
B6 B7 B8 B4 100.5(10)
B3 B7 B8 B4 36.5(9)
B10 B7 B8 B4 136.8(10)
C36 C35 B9 B8 105.9(14)
C34 C35 B9 B8 -104.5(11)
B1 C35 B9 B8 -142.4(10)
B4 C35 B9 B8 -34.3(10)
C36 C35 B9 B1 -111.7(14)
C34 C35 B9 B1 37.9(9)
B4 C35 B9 B1 108.2(10)
B8 C35 B9 B1 142.4(10)
C36 C35 B9 B5 -150.7(12)
C34 C35 B9 B5 -1.1(13)
B1 C35 B9 B5 -39.0(9)
B4 C35 B9 B5 69.1(12)
B8 C35 B9 B5 103.4(11)
C36 C35 B9 B10 148.6(12)
C34 C35 B9 B10 -61.8(12)
B1 C35 B9 B10 -99.7(10)
B4 C35 B9 B10 8.4(13)
B8 C35 B9 B10 42.7(9)
B10 B8 B9 C35 130.7(9)
B4 B8 B9 C35 30.3(9)
B7 B8 B9 C35 95.5(9)
C35 B8 B9 B1 -31.9(9)
B10 B8 B9 B1 98.8(10)
B4 B8 B9 B1 -1.6(14)
B7 B8 B9 B1 63.6(11)
C35 B8 B9 B5 -95.4(9)
B10 B8 B9 B5 35.4(8)
B4 B8 B9 B5 -65.1(12)
B7 B8 B9 B5 0.1(11)
C35 B8 B9 B10 -130.7(9)
B4 B8 B9 B10 -100.4(11)
B7 B8 B9 B10 -35.2(8)
C34 B1 B9 C35 -35.0(8)
B5 B1 B9 C35 -135.1(10)
B2 B1 B9 C35 -99.2(9)
C35 B1 B9 B8 33.6(10)
C34 B1 B9 B8 -1.4(13)
B5 B1 B9 B8 -101.5(11)
B2 B1 B9 B8 -65.6(12)
C35 B1 B9 B5 135.1(10)
C34 B1 B9 B5 100.1(10)
B2 B1 B9 B5 35.8(9)
C35 B1 B9 B10 96.6(11)
C34 B1 B9 B10 61.6(12)
B5 B1 B9 B10 -38.5(9)
B2 B1 B9 B10 -2.6(13)
B10 B5 B9 C35 -98.6(11)
B2 B5 B9 C35 -1.1(13)
B1 B5 B9 C35 36.9(8)
B6 B5 B9 C35 -62.8(11)
B10 B5 B9 B8 -35.9(8)
B2 B5 B9 B8 61.6(11)
B1 B5 B9 B8 99.6(10)
B6 B5 B9 B8 -0.1(11)
B10 B5 B9 B1 -135.6(10)
B2 B5 B9 B1 -38.1(9)
B6 B5 B9 B1 -99.8(9)
B2 B5 B9 B10 97.5(10)
B1 B5 B9 B10 135.6(10)
B6 B5 B9 B10 35.8(8)
B2 B6 B10 B7 103.7(10)
B3 B6 B10 B7 38.9(9)
B5 B6 B10 B7 138.7(9)
B7 B6 B10 B5 -138.7(9)
B2 B6 B10 B5 -35.0(9)
B3 B6 B10 B5 -99.8(10)
B7 B6 B10 B8 -37.3(9)
B2 B6 B10 B8 66.3(12)
B3 B6 B10 B8 1.5(14)
B5 B6 B10 B8 101.3(11)
B7 B6 B10 B9 -100.5(10)
B2 B6 B10 B9 3.1(13)
B3 B6 B10 B9 -61.7(13)
B5 B6 B10 B9 38.1(9)
B3 B7 B10 B6 -39.1(9)
B8 B7 B10 B6 -139.3(10)
B4 B7 B10 B6 -101.5(10)
B6 B7 B10 B5 39.1(10)
B3 B7 B10 B5 0.1(13)
B8 B7 B10 B5 -100.2(10)
B4 B7 B10 B5 -62.3(12)
B6 B7 B10 B8 139.3(10)
B3 B7 B10 B8 100.2(9)
B4 B7 B10 B8 37.8(8)
B6 B7 B10 B9 103.8(11)
B3 B7 B10 B9 64.8(11)
B8 B7 B10 B9 -35.5(9)
B4 B7 B10 B9 2.4(12)
B2 B5 B10 B6 34.2(9)
B9 B5 B10 B6 138.5(9)
B1 B5 B10 B6 99.1(10)
B2 B5 B10 B7 -3.4(13)
B9 B5 B10 B7 100.9(10)
B1 B5 B10 B7 61.5(13)
B6 B5 B10 B7 -37.6(9)
B2 B5 B10 B8 -68.9(13)
B9 B5 B10 B8 35.5(9)
B1 B5 B10 B8 -3.9(13)
B6 B5 B10 B8 -103.1(10)
B2 B5 B10 B9 -104.3(10)
B1 B5 B10 B9 -39.4(9)
B6 B5 B10 B9 -138.5(9)
C35 B8 B10 B6 -61.3(13)
B9 B8 B10 B6 -103.5(11)
B4 B8 B10 B6 -2.5(14)
B7 B8 B10 B6 36.7(9)
C35 B8 B10 B7 -97.9(10)
B9 B8 B10 B7 -140.2(9)
B4 B8 B10 B7 -39.1(9)
C35 B8 B10 B5 6.1(14)
B9 B8 B10 B5 -36.1(9)
B4 B8 B10 B5 65.0(13)
B7 B8 B10 B5 104.1(11)
C35 B8 B10 B9 42.2(9)
B4 B8 B10 B9 101.1(10)
B7 B8 B10 B9 140.2(9)
C35 B9 B10 B6 57.8(12)
B8 B9 B10 B6 100.6(10)
B1 B9 B10 B6 -0.2(13)
B5 B9 B10 B6 -39.4(9)
C35 B9 B10 B7 -6.2(13)
B8 B9 B10 B7 36.5(9)
B1 B9 B10 B7 -64.3(12)
B5 B9 B10 B7 -103.5(10)
C35 B9 B10 B5 97.2(9)
B8 B9 B10 B5 140.0(10)
B1 B9 B10 B5 39.2(9)
C35 B9 B10 B8 -42.7(9)
B1 B9 B10 B8 -100.8(10)
B5 B9 B10 B8 -140.0(10)
C43 C44 B11 C45 -107.2(9)
B12 C44 B11 C45 135.4(9)
B13 C44 B11 C45 95.8(9)
B14 C44 B11 C45 32.2(9)
C43 C44 B11 B19 -142.0(10)
B12 C44 B11 B19 100.6(11)
C45 C44 B11 B19 -34.8(10)
B13 C44 B11 B19 61.0(13)
B14 C44 B11 B19 -2.5(14)
C43 C44 B11 B12 117.4(9)
C45 C44 B11 B12 -135.4(9)
B13 C44 B11 B12 -39.6(8)
B14 C44 B11 B12 -103.2(9)
C43 C44 B11 B15 153.2(9)
B12 C44 B11 B15 35.8(9)
C45 C44 B11 B15 -99.6(10)
B13 C44 B11 B15 -3.8(13)
B14 C44 B11 B15 -67.3(12)
C46 C45 B11 C44 105.9(11)
B14 C45 B11 C44 -35.4(8)
B18 C45 B11 C44 -104.3(11)
B19 C45 B11 C44 -138.8(10)
C46 C45 B11 B19 -115.3(13)
B14 C45 B11 B19 103.4(11)
B18 C45 B11 B19 34.5(10)
C44 C45 B11 B19 138.8(10)
C46 C45 B11 B12 143.1(11)
B14 C45 B11 B12 1.8(11)
B18 C45 B11 B12 -67.1(11)
C44 C45 B11 B12 37.2(7)
B19 C45 B11 B12 -101.6(10)
C46 C45 B11 B15 -157.0(11)
B14 C45 B11 B15 61.7(11)
B18 C45 B11 B15 -7.2(13)
C44 C45 B11 B15 97.1(10)
B19 C45 B11 B15 -41.7(9)
C43 C44 B12 B13 114.8(9)
B11 C44 B12 B13 -138.7(8)
C45 C44 B12 B13 -95.7(9)
B14 C44 B12 B13 -35.0(8)
C43 C44 B12 B16 151.7(8)
B11 C44 B12 B16 -101.8(9)
C45 C44 B12 B16 -58.8(11)
B13 C44 B12 B16 36.9(8)
B14 C44 B12 B16 2.0(10)
C43 C44 B12 B15 -144.8(9)
B11 C44 B12 B15 -38.3(9)
C45 C44 B12 B15 4.7(13)
B13 C44 B12 B15 100.4(10)
B14 C44 B12 B15 65.4(12)
C43 C44 B12 B11 -106.5(9)
C45 C44 B12 B11 43.0(9)
B13 C44 B12 B11 138.7(8)
B14 C44 B12 B11 103.8(9)
C45 B11 B12 C44 -37.8(7)
B19 B11 B12 C44 -96.8(11)
B15 B11 B12 C44 -137.9(9)
C44 B11 B12 B13 36.6(7)
C45 B11 B12 B13 -1.2(10)
B19 B11 B12 B13 -60.2(12)
B15 B11 B12 B13 -101.3(9)
C44 B11 B12 B16 98.7(8)
C45 B11 B12 B16 60.9(9)
B19 B11 B12 B16 1.9(13)
B15 B11 B12 B16 -39.2(8)
C44 B11 B12 B15 137.9(9)
C45 B11 B12 B15 100.1(8)
B19 B11 B12 B15 41.1(9)
C43 C44 B13 B14 105.5(11)
B12 C44 B13 B14 -140.7(8)
B11 C44 B13 B14 -99.7(10)
C45 C44 B13 B14 -32.4(8)
C43 C44 B13 B17 144.7(9)
B12 C44 B13 B17 -101.6(8)
B11 C44 B13 B17 -60.5(11)
C45 C44 B13 B17 6.8(10)
B14 C44 B13 B17 39.2(8)
C43 C44 B13 B16 -151.6(9)
B12 C44 B13 B16 -37.8(7)
B11 C44 B13 B16 3.2(12)
C45 C44 B13 B16 70.5(9)
B14 C44 B13 B16 102.9(9)
C43 C44 B13 B12 -113.7(10)
B11 C44 B13 B12 41.1(9)
C45 C44 B13 B12 108.3(7)
B14 C44 B13 B12 140.7(8)
C44 B12 B13 B14 35.8(7)
B16 B12 B13 B14 -102.1(9)
B15 B12 B13 B14 -64.7(12)
B11 B12 B13 B14 0.4(11)
C44 B12 B13 B17 100.0(9)
B16 B12 B13 B17 -37.9(9)
B15 B12 B13 B17 -0.5(13)
B11 B12 B13 B17 64.5(11)
B16 B12 B13 C44 -137.9(8)
B15 B12 B13 C44 -100.5(10)
B11 B12 B13 C44 -35.4(7)
C44 B12 B13 B16 137.9(8)
B15 B12 B13 B16 37.4(10)
B11 B12 B13 B16 102.5(8)
C46 C45 B14 B13 -145.6(10)
B18 C45 B14 B13 99.9(10)
C44 C45 B14 B13 -35.1(8)
B19 C45 B14 B13 66.3(11)
B11 C45 B14 B13 -1.6(12)
C46 C45 B14 B17 150.2(10)
B18 C45 B14 B17 35.7(8)
C44 C45 B14 B17 -99.3(9)
B19 C45 B14 B17 2.1(12)
B11 C45 B14 B17 -65.8(10)
C46 C45 B14 C44 -110.5(10)
B18 C45 B14 C44 135.1(9)
B19 C45 B14 C44 101.5(9)
B11 C45 B14 C44 33.5(8)
C46 C45 B14 B18 114.5(11)
C44 C45 B14 B18 -135.1(9)
B19 C45 B14 B18 -33.6(9)
B11 C45 B14 B18 -101.6(9)
B17 B13 B14 C45 -101.1(11)
C44 B13 B14 C45 35.2(8)
B16 B13 B14 C45 -64.2(12)
B12 B13 B14 C45 0.7(12)
C44 B13 B14 B17 136.3(9)
B16 B13 B14 B17 37.0(10)
B12 B13 B14 B17 101.9(9)
B17 B13 B14 C44 -136.3(9)
B16 B13 B14 C44 -99.4(9)
B12 B13 B14 C44 -34.5(7)
B17 B13 B14 B18 -37.2(9)
C44 B13 B14 B18 99.1(11)
B16 B13 B14 B18 -0.2(13)
B12 B13 B14 B18 64.7(11)
C43 C44 B14 C45 103.3(9)
B12 C44 B14 C45 -105.2(8)
B11 C44 B14 C45 -35.0(10)
B13 C44 B14 C45 -141.6(9)
C43 C44 B14 B13 -115.1(8)
B12 C44 B14 B13 36.4(8)
B11 C44 B14 B13 106.6(10)
C45 C44 B14 B13 141.6(9)
C43 C44 B14 B17 -153.9(9)
B12 C44 B14 B17 -2.4(12)
B11 C44 B14 B17 67.8(13)
C45 C44 B14 B17 102.8(11)
B13 C44 B14 B17 -38.8(8)
C43 C44 B14 B18 143.0(9)
B12 C44 B14 B18 -65.5(11)
B11 C44 B14 B18 4.7(13)
C45 C44 B14 B18 39.7(8)
B13 C44 B14 B18 -101.9(10)
C44 B12 B15 B20 -62.4(14)
B13 B12 B15 B20 0.9(14)
B16 B12 B15 B20 37.7(9)
B11 B12 B15 B20 -98.8(12)
C44 B12 B15 B16 -100.1(9)
B13 B12 B15 B16 -36.8(9)
B11 B12 B15 B16 -136.5(9)
C44 B12 B15 B11 36.4(9)
B13 B12 B15 B11 99.7(10)
B16 B12 B15 B11 136.5(9)
C44 B12 B15 B19 -1.9(13)
B13 B12 B15 B19 61.4(13)
B16 B12 B15 B19 98.3(9)
B11 B12 B15 B19 -38.2(10)
C44 B11 B15 B20 65.6(12)
C45 B11 B15 B20 5.2(12)
B19 B11 B15 B20 -33.7(9)
B12 B11 B15 B20 101.1(10)
C44 B11 B15 B12 -35.4(8)
C45 B11 B15 B12 -95.9(8)
B19 B11 B15 B12 -134.8(10)
C44 B11 B15 B16 2.9(12)
C45 B11 B15 B16 -57.6(11)
B19 B11 B15 B16 -96.5(9)
B12 B11 B15 B16 38.3(8)
C44 B11 B15 B19 99.4(11)
C45 B11 B15 B19 38.9(9)
B12 B11 B15 B19 134.8(10)
B14 B13 B16 B17 -36.9(10)
C44 B13 B16 B17 -101.6(9)
B12 B13 B16 B17 -138.1(10)
B14 B13 B16 B20 1.1(13)
B17 B13 B16 B20 38.0(9)
C44 B13 B16 B20 -63.6(10)
B12 B13 B16 B20 -100.1(10)
B14 B13 B16 B12 101.2(10)
B17 B13 B16 B12 138.1(10)
C44 B13 B16 B12 36.5(7)
B14 B13 B16 B15 63.6(11)
B17 B13 B16 B15 100.5(10)
C44 B13 B16 B15 -1.1(10)
B12 B13 B16 B15 -37.6(8)
C44 B12 B16 B17 -0.8(11)
B13 B12 B16 B17 36.6(8)
B15 B12 B16 B17 -101.5(10)
B11 B12 B16 B17 -61.5(11)
C44 B12 B16 B13 -37.5(7)
B15 B12 B16 B13 -138.1(9)
B11 B12 B16 B13 -98.2(9)
C44 B12 B16 B20 63.4(10)
B13 B12 B16 B20 100.8(9)
B15 B12 B16 B20 -37.3(9)
B11 B12 B16 B20 2.7(11)
C44 B12 B16 B15 100.7(9)
B13 B12 B16 B15 138.1(9)
B11 B12 B16 B15 40.0(9)
B20 B15 B16 B17 -38.0(9)
B12 B15 B16 B17 99.6(9)
B11 B15 B16 B17 61.0(11)
B19 B15 B16 B17 1.1(11)
B20 B15 B16 B13 -100.1(9)
B12 B15 B16 B13 37.5(8)
B11 B15 B16 B13 -1.1(11)
B19 B15 B16 B13 -61.0(10)
B12 B15 B16 B20 137.6(10)
B11 B15 B16 B20 99.1(11)
B19 B15 B16 B20 39.1(8)
B20 B15 B16 B12 -137.6(10)
B11 B15 B16 B12 -38.6(9)
B19 B15 B16 B12 -98.5(9)
C44 B13 B17 B14 -39.6(9)
B16 B13 B17 B14 -139.2(11)
B12 B13 B17 B14 -101.0(11)
B14 B13 B17 B16 139.2(11)
C44 B13 B17 B16 99.7(9)
B12 B13 B17 B16 38.2(9)
B14 B13 B17 B18 37.9(10)
C44 B13 B17 B18 -1.6(11)
B16 B13 B17 B18 -101.3(11)
B12 B13 B17 B18 -63.1(12)
B14 B13 B17 B20 101.0(11)
C44 B13 B17 B20 61.5(11)
B16 B13 B17 B20 -38.2(9)
B12 B13 B17 B20 0.0(13)
C45 B14 B17 B13 102.9(10)
C44 B14 B17 B13 38.9(8)
B18 B14 B17 B13 138.5(10)
C45 B14 B17 B16 65.8(11)
B13 B14 B17 B16 -37.1(9)
C44 B14 B17 B16 1.8(13)
B18 B14 B17 B16 101.5(11)
C45 B14 B17 B18 -35.7(9)
B13 B14 B17 B18 -138.5(10)
C44 B14 B17 B18 -99.7(11)
C45 B14 B17 B20 1.3(11)
B13 B14 B17 B20 -101.6(9)
C44 B14 B17 B20 -62.7(11)
B18 B14 B17 B20 37.0(9)
B20 B16 B17 B13 -137.9(10)
B12 B16 B17 B13 -37.2(8)
B15 B16 B17 B13 -100.7(10)
B13 B16 B17 B14 36.6(9)
B20 B16 B17 B14 -101.3(11)
B12 B16 B17 B14 -0.6(13)
B15 B16 B17 B14 -64.1(12)
B13 B16 B17 B18 101.9(10)
B20 B16 B17 B18 -36.0(9)
B12 B16 B17 B18 64.7(10)
B15 B16 B17 B18 1.2(11)
B13 B16 B17 B20 137.9(10)
B12 B16 B17 B20 100.7(9)
B15 B16 B17 B20 37.2(8)
C46 C45 B18 B19 113.1(15)
B14 C45 B18 B19 -142.2(11)
C44 C45 B18 B19 -99.3(10)
B11 C45 B18 B19 -36.7(10)
C46 C45 B18 B17 -138.8(14)
B14 C45 B18 B17 -34.1(9)
C44 C45 B18 B17 8.8(13)
B19 C45 B18 B17 108.1(11)
B11 C45 B18 B17 71.4(12)
C46 C45 B18 B20 156.4(13)
B14 C45 B18 B20 -98.8(12)
C44 C45 B18 B20 -56.0(14)
B19 C45 B18 B20 43.4(10)
B11 C45 B18 B20 6.7(15)
C46 C45 B18 B14 -104.8(15)
C44 C45 B18 B14 42.8(9)
B19 C45 B18 B14 142.2(11)
B11 C45 B18 B14 105.5(11)
B13 B17 B18 B19 61.2(12)
B14 B17 B18 B19 98.4(11)
B16 B17 B18 B19 -3.5(13)
B20 B17 B18 B19 -40.1(9)
B13 B17 B18 C45 -4.2(12)
B14 B17 B18 C45 33.0(9)
B16 B17 B18 C45 -68.9(11)
B20 B17 B18 C45 -105.5(10)
B13 B17 B18 B20 101.3(9)
B14 B17 B18 B20 138.5(9)
B16 B17 B18 B20 36.6(8)
B13 B17 B18 B14 -37.2(9)
B16 B17 B18 B14 -101.9(10)
B20 B17 B18 B14 -138.5(9)
C45 B14 B18 B19 34.8(10)
B13 B14 B18 B19 -68.6(13)
B17 B14 B18 B19 -105.7(11)
C44 B14 B18 B19 -5.1(14)
B13 B14 B18 C45 -103.4(10)
B17 B14 B18 C45 -140.5(10)
C44 B14 B18 C45 -39.9(8)
C45 B14 B18 B17 140.5(10)
B13 B14 B18 B17 37.2(9)
C44 B14 B18 B17 100.6(10)
C45 B14 B18 B20 102.6(11)
B13 B14 B18 B20 -0.7(14)
B17 B14 B18 B20 -37.9(9)
C44 B14 B18 B20 62.7(13)
B17 B18 B19 C45 -95.1(11)
B20 B18 B19 C45 -134.2(9)
B14 B18 B19 C45 -32.4(9)
C45 B18 B19 B20 134.2(9)
B17 B18 B19 B20 39.1(9)
B14 B18 B19 B20 101.8(11)
C45 B18 B19 B11 36.0(10)
B17 B18 B19 B11 -59.1(14)
B20 B18 B19 B11 -98.2(12)
B14 B18 B19 B11 3.6(15)
C45 B18 B19 B15 99.2(9)
B17 B18 B19 B15 4.0(12)
B20 B18 B19 B15 -35.1(8)
B14 B18 B19 B15 66.8(12)
C46 C45 B19 B18 -108.3(15)
B14 C45 B19 B18 36.2(10)
C44 C45 B19 B18 104.2(11)
B11 C45 B19 B18 140.6(11)
C46 C45 B19 B20 -149.2(13)
B14 C45 B19 B20 -4.6(12)
B18 C45 B19 B20 -40.9(9)
C44 C45 B19 B20 63.3(12)
B11 C45 B19 B20 99.7(11)
C46 C45 B19 B11 111.1(16)
B14 C45 B19 B11 -104.3(10)
B18 C45 B19 B11 -140.6(11)
C44 C45 B19 B11 -36.4(9)
C46 C45 B19 B15 151.6(13)
B14 C45 B19 B15 -63.9(12)
B18 C45 B19 B15 -100.1(11)
C44 C45 B19 B15 4.1(13)
B11 C45 B19 B15 40.5(10)
C44 B11 B19 B18 -0.7(15)
C45 B11 B19 B18 -36.1(11)
B12 B11 B19 B18 58.7(14)
B15 B11 B19 B18 97.6(12)
C44 B11 B19 C45 35.4(10)
B12 B11 B19 C45 94.8(10)
B15 B11 B19 C45 133.7(10)
C44 B11 B19 B20 -65.1(14)
C45 B11 B19 B20 -100.5(12)
B12 B11 B19 B20 -5.7(14)
B15 B11 B19 B20 33.2(9)
C44 B11 B19 B15 -98.3(11)
C45 B11 B19 B15 -133.7(10)
B12 B11 B19 B15 -38.9(9)
B20 B15 B19 B18 36.9(9)
B12 B15 B19 B18 -64.7(12)
B16 B15 B19 B18 -3.1(11)
B11 B15 B19 B18 -104.1(10)
B20 B15 B19 C45 100.3(12)
B12 B15 B19 C45 -1.4(13)
B16 B15 B19 C45 60.2(12)
B11 B15 B19 C45 -40.8(9)
B12 B15 B19 B20 -101.6(10)
B16 B15 B19 B20 -40.0(8)
B11 B15 B19 B20 -141.0(10)
B20 B15 B19 B11 141.0(10)
B12 B15 B19 B11 39.4(9)
B16 B15 B19 B11 101.0(9)
B19 B18 B20 B15 39.3(10)
C45 B18 B20 B15 -3.2(15)
B17 B18 B20 B15 -99.3(10)
B14 B18 B20 B15 -62.8(13)
B19 B18 B20 B16 103.5(10)
C45 B18 B20 B16 61.0(14)
B17 B18 B20 B16 -35.1(9)
B14 B18 B20 B16 1.4(13)
B19 B18 B20 B17 138.6(9)
C45 B18 B20 B17 96.1(11)
B14 B18 B20 B17 36.5(9)
C45 B18 B20 B19 -42.5(10)
B17 B18 B20 B19 -138.6(9)
B14 B18 B20 B19 -102.1(10)
B12 B15 B20 B18 61.5(14)
B16 B15 B20 B18 99.0(11)
B11 B15 B20 B18 -1.4(13)
B19 B15 B20 B18 -34.9(9)
B12 B15 B20 B16 -37.4(10)
B11 B15 B20 B16 -100.4(9)
B19 B15 B20 B16 -133.9(9)
B12 B15 B20 B17 -0.9(14)
B16 B15 B20 B17 36.6(9)
B11 B15 B20 B17 -63.8(12)
B19 B15 B20 B17 -97.3(10)
B12 B15 B20 B19 96.5(11)
B16 B15 B20 B19 133.9(9)
B11 B15 B20 B19 33.5(9)
B17 B16 B20 B18 35.5(9)
B13 B16 B20 B18 -1.5(13)
B12 B16 B20 B18 -64.8(11)
B15 B16 B20 B18 -102.6(11)
B17 B16 B20 B15 138.0(10)
B13 B16 B20 B15 101.0(11)
B12 B16 B20 B15 37.8(9)
B13 B16 B20 B17 -37.0(9)
B12 B16 B20 B17 -100.2(9)
B15 B16 B20 B17 -138.0(10)
B17 B16 B20 B19 93.8(11)
B13 B16 B20 B19 56.8(13)
B12 B16 B20 B19 -6.4(12)
B15 B16 B20 B19 -44.2(10)
B13 B17 B20 B18 -101.3(10)
B14 B17 B20 B18 -37.9(8)
B16 B17 B20 B18 -139.6(10)
B13 B17 B20 B15 0.6(13)
B14 B17 B20 B15 64.0(12)
B16 B17 B20 B15 -37.7(10)
B18 B17 B20 B15 101.9(11)
B13 B17 B20 B16 38.3(9)
B14 B17 B20 B16 101.7(10)
B18 B17 B20 B16 139.6(10)
B13 B17 B20 B19 -67.3(11)
B14 B17 B20 B19 -3.9(11)
B16 B17 B20 B19 -105.6(9)
B18 B17 B20 B19 34.0(8)
C45 B19 B20 B18 40.8(9)
B11 B19 B20 B18 104.1(11)
B15 B19 B20 B18 138.7(9)
B18 B19 B20 B15 -138.7(9)
C45 B19 B20 B15 -97.9(9)
B11 B19 B20 B15 -34.5(10)
B18 B19 B20 B16 -96.6(10)
C45 B19 B20 B16 -55.8(13)
B11 B19 B20 B16 7.6(14)
B15 B19 B20 B16 42.1(8)
B18 B19 B20 B17 -35.7(8)
C45 B19 B20 B17 5.0(11)
B11 B19 B20 B17 68.4(12)
B15 B19 B20 B17 102.9(9)
C68 C67 B21 B25 -151.6(9)
B23 C67 B21 B25 -8.6(12)
C66 C67 B21 B25 95.2(10)
B24 C67 B21 B25 60.6(11)
B22 C67 B21 B25 -42.1(8)
C68 C67 B21 B22 -109.5(11)
B23 C67 B21 B22 33.5(9)
C66 C67 B21 B22 137.3(9)
B24 C67 B21 B22 102.7(10)
C68 C67 B21 C66 113.2(10)
B23 C67 B21 C66 -103.9(10)
B24 C67 B21 C66 -34.6(8)
B22 C67 B21 C66 -137.3(9)
C68 C67 B21 B29 148.0(9)
B23 C67 B21 B29 -69.0(10)
C66 C67 B21 B29 34.8(7)
B24 C67 B21 B29 0.3(10)
B22 C67 B21 B29 -102.5(9)
C65 C66 B21 C67 -109.3(10)
B28 C66 B21 C67 99.7(9)
B29 C66 B21 C67 138.2(9)
B24 C66 B21 C67 32.9(8)
C65 C66 B21 B25 150.1(9)
B28 C66 B21 B25 -1.0(11)
C67 C66 B21 B25 -100.7(8)
B29 C66 B21 B25 37.5(8)
B24 C66 B21 B25 -67.8(11)
C65 C66 B21 B22 -146.7(9)
B28 C66 B21 B22 62.3(11)
C67 C66 B21 B22 -37.4(8)
B29 C66 B21 B22 100.8(10)
B24 C66 B21 B22 -4.5(12)
C65 C66 B21 B29 112.5(9)
B28 C66 B21 B29 -38.5(9)
C67 C66 B21 B29 -138.2(9)
B24 C66 B21 B29 -105.3(10)
C68 C67 B22 B23 -111.2(9)
C66 C67 B22 B23 103.9(10)
B24 C67 B22 B23 37.6(8)
B21 C67 B22 B23 143.7(10)
C68 C67 B22 B21 105.0(10)
B23 C67 B22 B21 -143.7(10)
C66 C67 B22 B21 -39.8(9)
B24 C67 B22 B21 -106.1(9)
C68 C67 B22 B26 -152.7(9)
B23 C67 B22 B26 -41.5(8)
C66 C67 B22 B26 62.4(9)
B24 C67 B22 B26 -3.9(10)
B21 C67 B22 B26 102.2(9)
C68 C67 B22 B25 145.7(9)
B23 C67 B22 B25 -103.0(10)
C66 C67 B22 B25 0.9(11)
B24 C67 B22 B25 -65.4(10)
B21 C67 B22 B25 40.7(9)
C67 B21 B22 B23 -31.6(9)
B25 B21 B22 B23 101.1(10)
C66 B21 B22 B23 4.3(12)
B29 B21 B22 B23 63.5(10)
B25 B21 B22 C67 132.6(10)
C66 B21 B22 C67 35.9(8)
B29 B21 B22 C67 95.1(9)
C67 B21 B22 B26 -94.6(9)
B25 B21 B22 B26 38.1(8)
C66 B21 B22 B26 -58.7(10)
B29 B21 B22 B26 0.5(10)
C67 B21 B22 B25 -132.6(10)
C66 B21 B22 B25 -96.8(10)
B29 B21 B22 B25 -37.6(8)
C68 C67 B23 B22 107.3(12)
C66 C67 B23 B22 -101.4(8)
B24 C67 B23 B22 -140.7(9)
B21 C67 B23 B22 -33.5(9)
C68 C67 B23 B26 151.0(10)
C66 C67 B23 B26 -57.6(10)
B24 C67 B23 B26 -97.0(9)
B21 C67 B23 B26 10.2(12)
B22 C67 B23 B26 43.7(8)
C68 C67 B23 B24 -112.0(12)
C66 C67 B23 B24 39.4(8)
B21 C67 B23 B24 107.2(10)
B22 C67 B23 B24 140.7(9)
C68 C67 B23 B27 -147.2(10)
C66 C67 B23 B27 4.2(10)
B24 C67 B23 B27 -35.2(8)
B21 C67 B23 B27 72.0(11)
B22 C67 B23 B27 105.5(9)
B21 B22 B23 C67 32.5(9)
B26 B22 B23 C67 131.5(9)
B25 B22 B23 C67 95.3(9)
C67 B22 B23 B26 -131.5(9)
B21 B22 B23 B26 -99.0(10)
B25 B22 B23 B26 -36.2(8)
C67 B22 B23 B24 -35.3(9)
B21 B22 B23 B24 -2.8(13)
B26 B22 B23 B24 96.2(10)
B25 B22 B23 B24 60.0(11)
C67 B22 B23 B27 -95.6(9)
B21 B22 B23 B27 -63.1(11)
B26 B22 B23 B27 35.9(8)
B25 B22 B23 B27 -0.3(11)
C68 C67 B24 B27 150.5(9)
B23 C67 B24 B27 39.0(8)
C66 C67 B24 B27 -98.7(9)
B21 C67 B24 B27 -63.7(10)
B22 C67 B24 B27 2.6(11)
C68 C67 B24 C66 -110.8(9)
B23 C67 B24 C66 137.7(8)
B21 C67 B24 C66 35.0(8)
B22 C67 B24 C66 101.3(8)
C68 C67 B24 B28 -145.4(9)
B23 C67 B24 B28 103.1(10)
C66 C67 B24 B28 -34.6(7)
B21 C67 B24 B28 0.4(11)
B22 C67 B24 B28 66.7(10)
C68 C67 B24 B23 111.5(10)
C66 C67 B24 B23 -137.7(8)
B21 C67 B24 B23 -102.7(9)
B22 C67 B24 B23 -36.4(8)
C65 C66 B24 B27 -154.1(11)
B28 C66 B24 B27 -38.2(9)
C67 C66 B24 B27 101.8(9)
B29 C66 B24 B27 0.3(12)
B21 C66 B24 B27 68.4(11)
C65 C66 B24 C67 104.1(12)
B28 C66 B24 C67 -140.0(9)
B29 C66 B24 C67 -101.4(9)
B21 C66 B24 C67 -33.4(9)
C65 C66 B24 B28 -115.9(12)
C67 C66 B24 B28 140.0(9)
B29 C66 B24 B28 38.5(9)
B21 C66 B24 B28 106.6(10)
C65 C66 B24 B23 140.4(11)
B28 C66 B24 B23 -103.7(10)
C67 C66 B24 B23 36.3(8)
B29 C66 B24 B23 -65.2(12)
B21 C66 B24 B23 2.9(12)
C67 B23 B24 B27 -137.7(9)
B22 B23 B24 B27 -100.9(10)
B26 B23 B24 B27 -36.0(8)
B22 B23 B24 C67 36.8(9)
B26 B23 B24 C67 101.6(9)
B27 B23 B24 C67 137.7(9)
C67 B23 B24 C66 -36.8(8)
B22 B23 B24 C66 0.0(13)
B26 B23 B24 C66 64.8(11)
B27 B23 B24 C66 100.8(10)
C67 B23 B24 B28 -97.6(9)
B22 B23 B24 B28 -60.8(12)
B26 B23 B24 B28 4.0(11)
B27 B23 B24 B28 40.0(9)
C67 B21 B25 B29 -95.3(9)
B22 B21 B25 B29 -136.8(9)
C66 B21 B25 B29 -36.7(7)
C67 B21 B25 B30 -57.2(11)
B22 B21 B25 B30 -98.7(10)
C66 B21 B25 B30 1.4(11)
B29 B21 B25 B30 38.1(8)
C67 B21 B25 B26 3.5(11)
B22 B21 B25 B26 -38.0(8)
C66 B21 B25 B26 62.1(9)
B29 B21 B25 B26 98.8(9)
C67 B21 B25 B22 41.5(8)
C66 B21 B25 B22 100.1(8)
B29 B21 B25 B22 136.8(9)
B23 B22 B25 B29 -60.7(12)
C67 B22 B25 B29 -1.0(12)
B21 B22 B25 B29 39.8(9)
B26 B22 B25 B29 -97.0(10)
B23 B22 B25 B30 1.9(11)
C67 B22 B25 B30 61.5(10)
B21 B22 B25 B30 102.4(9)
B26 B22 B25 B30 -34.4(8)
B23 B22 B25 B21 -100.6(9)
C67 B22 B25 B21 -40.9(8)
B26 B22 B25 B21 -136.8(9)
B23 B22 B25 B26 36.3(8)
C67 B22 B25 B26 95.9(9)
B21 B22 B25 B26 136.8(9)
C67 B23 B26 B30 56.7(12)
B22 B23 B26 B30 100.8(10)
B24 B23 B26 B30 -4.7(12)
B27 B23 B26 B30 -39.3(9)
C67 B23 B26 B27 96.0(10)
B22 B23 B26 B27 140.1(9)
B24 B23 B26 B27 34.6(8)
C67 B23 B26 B22 -44.1(8)
B24 B23 B26 B22 -105.5(9)
B27 B23 B26 B22 -140.1(9)
C67 B23 B26 B25 -7.7(11)
B22 B23 B26 B25 36.5(8)
B24 B23 B26 B25 -69.1(10)
B27 B23 B26 B25 -103.7(9)
B23 B22 B26 B30 -103.2(9)
C67 B22 B26 B30 -63.1(9)
B21 B22 B26 B30 -1.6(11)
B25 B22 B26 B30 36.3(8)
C67 B22 B26 B23 40.1(7)
B21 B22 B26 B23 101.7(9)
B25 B22 B26 B23 139.5(8)
B23 B22 B26 B27 -36.5(8)
C67 B22 B26 B27 3.7(10)
B21 B22 B26 B27 65.2(10)
B25 B22 B26 B27 103.1(9)
B23 B22 B26 B25 -139.5(8)
C67 B22 B26 B25 -99.4(8)
B21 B22 B26 B25 -37.9(7)
B29 B25 B26 B30 -37.0(9)
B21 B25 B26 B30 -102.2(10)
B22 B25 B26 B30 -140.1(9)
B29 B25 B26 B23 67.6(11)
B30 B25 B26 B23 104.6(10)
B21 B25 B26 B23 2.4(11)
B22 B25 B26 B23 -35.5(8)
B29 B25 B26 B27 2.3(12)
B30 B25 B26 B27 39.3(10)
B21 B25 B26 B27 -62.9(12)
B22 B25 B26 B27 -100.8(10)
B29 B25 B26 B22 103.1(10)
B30 B25 B26 B22 140.1(9)
B21 B25 B26 B22 37.9(8)
C67 B24 B27 B28 99.1(9)
C66 B24 B27 B28 36.8(8)
B23 B24 B27 B28 136.1(9)
C67 B24 B27 B26 -0.1(11)
C66 B24 B27 B26 -62.4(11)
B28 B24 B27 B26 -99.3(10)
B23 B24 B27 B26 36.8(8)
C67 B24 B27 B23 -36.9(8)
C66 B24 B27 B23 -99.2(9)
B28 B24 B27 B23 -136.1(9)
C67 B24 B27 B30 60.7(10)
C66 B24 B27 B30 -1.6(12)
B28 B24 B27 B30 -38.4(9)
B23 B24 B27 B30 97.7(9)
B30 B26 B27 B24 100.7(11)
B23 B26 B27 B24 -37.6(8)
B22 B26 B27 B24 -2.3(11)
B25 B26 B27 B24 62.4(11)
B30 B26 B27 B28 36.3(10)
B23 B26 B27 B28 -102.0(10)
B22 B26 B27 B28 -66.8(11)
B25 B26 B27 B28 -2.0(13)
B30 B26 B27 B23 138.3(10)
B22 B26 B27 B23 35.2(8)
B25 B26 B27 B23 100.0(10)
B23 B26 B27 B30 -138.3(10)
B22 B26 B27 B30 -103.0(10)
B25 B26 B27 B30 -38.3(10)
C67 B23 B27 B24 36.4(7)
B22 B23 B27 B24 101.8(9)
B26 B23 B27 B24 138.6(9)
C67 B23 B27 B28 -3.5(11)
B22 B23 B27 B28 61.9(11)
B26 B23 B27 B28 98.8(9)
B24 B23 B27 B28 -39.8(8)
C67 B23 B27 B26 -102.3(9)
B22 B23 B27 B26 -36.9(8)
B24 B23 B27 B26 -138.6(9)
C67 B23 B27 B30 -66.7(10)
B22 B23 B27 B30 -1.3(12)
B26 B23 B27 B30 35.6(8)
B24 B23 B27 B30 -103.1(10)
C65 C66 B28 B27 148.7(9)
C67 C66 B28 B27 1.0(10)
B29 C66 B28 B27 -102.9(9)
B24 C66 B28 B27 37.0(8)
B21 C66 B28 B27 -64.7(10)
C65 C66 B28 B24 111.7(11)
C67 C66 B28 B24 -35.9(8)
B29 C66 B28 B24 -139.9(9)
B21 C66 B28 B24 -101.6(9)
C65 C66 B28 B30 -146.5(9)
C67 C66 B28 B30 65.9(10)
B29 C66 B28 B30 -38.1(8)
B24 C66 B28 B30 101.8(10)
B21 C66 B28 B30 0.2(12)
C65 C66 B28 B29 -108.3(10)
C67 C66 B28 B29 104.0(8)
B24 C66 B28 B29 139.9(9)
B21 C66 B28 B29 38.3(8)
B24 B27 B28 C66 -38.3(8)
B26 B27 B28 C66 64.0(11)
B23 B27 B28 C66 1.5(11)
B30 B27 B28 C66 99.0(10)
B26 B27 B28 B24 102.3(11)
B23 B27 B28 B24 39.8(9)
B30 B27 B28 B24 137.3(10)
B24 B27 B28 B30 -137.3(10)
B26 B27 B28 B30 -35.0(9)
B23 B27 B28 B30 -97.5(10)
B24 B27 B28 B29 -101.3(11)
B26 B27 B28 B29 0.9(13)
B23 B27 B28 B29 -61.5(11)
B30 B27 B28 B29 36.0(9)
B27 B24 B28 C66 137.2(9)
C67 B24 B28 C66 35.2(7)
B23 B24 B28 C66 96.4(9)
C67 B24 B28 B27 -102.0(10)
C66 B24 B28 B27 -137.2(9)
B23 B24 B28 B27 -40.9(9)
B27 B24 B28 B30 38.9(9)
C67 B24 B28 B30 -63.1(11)
C66 B24 B28 B30 -98.3(10)
B23 B24 B28 B30 -2.0(12)
B27 B24 B28 B29 101.1(10)
C67 B24 B28 B29 -0.9(12)
C66 B24 B28 B29 -36.1(8)
B23 B24 B28 B29 60.2(11)
C65 C66 B29 B30 156.6(10)
B28 C66 B29 B30 38.8(9)
C67 C66 B29 B30 -63.2(11)
B24 C66 B29 B30 1.1(12)
B21 C66 B29 B30 -101.6(9)
C65 C66 B29 B25 -140.4(11)
B28 C66 B29 B25 101.8(10)
C67 C66 B29 B25 -0.2(12)
B24 C66 B29 B25 64.1(12)
B21 C66 B29 B25 -38.6(8)
C65 C66 B29 B28 117.8(12)
C67 C66 B29 B28 -102.0(9)
B24 C66 B29 B28 -37.7(9)
B21 C66 B29 B28 -140.4(9)
C65 C66 B29 B21 -101.8(11)
B28 C66 B29 B21 140.4(9)
C67 C66 B29 B21 38.4(8)
B24 C66 B29 B21 102.7(9)
B30 B25 B29 C66 -97.9(10)
B21 B25 B29 C66 39.3(8)
B26 B25 B29 C66 -61.7(12)
B22 B25 B29 C66 0.8(13)
B21 B25 B29 B30 137.2(9)
B26 B25 B29 B30 36.2(8)
B22 B25 B29 B30 98.7(10)
B30 B25 B29 B28 -37.9(9)
B21 B25 B29 B28 99.4(9)
B26 B25 B29 B28 -1.6(12)
B22 B25 B29 B28 60.9(12)
B30 B25 B29 B21 -137.2(9)
B26 B25 B29 B21 -101.0(9)
B22 B25 B29 B21 -38.5(8)
B27 B28 B29 C66 98.5(11)
B24 B28 B29 C66 36.6(8)
B30 B28 B29 C66 135.9(10)
C66 B28 B29 B30 -135.9(10)
B27 B28 B29 B30 -37.4(9)
B24 B28 B29 B30 -99.3(10)
C66 B28 B29 B25 -98.1(10)
B27 B28 B29 B25 0.5(13)
B24 B28 B29 B25 -61.4(12)
B30 B28 B29 B25 37.8(9)
C66 B28 B29 B21 -35.6(8)
B27 B28 B29 B21 63.0(11)
B24 B28 B29 B21 1.1(12)
B30 B28 B29 B21 100.3(9)
C67 B21 B29 C66 -34.8(7)
B25 B21 B29 C66 -135.8(9)
B22 B21 B29 C66 -96.9(8)
C67 B21 B29 B30 62.8(9)
B25 B21 B29 B30 -38.2(8)
B22 B21 B29 B30 0.7(10)
C66 B21 B29 B30 97.6(8)
C67 B21 B29 B25 101.0(8)
B22 B21 B29 B25 38.9(8)
C66 B21 B29 B25 135.8(9)
C67 B21 B29 B28 -0.8(10)
B25 B21 B29 B28 -101.8(10)
B22 B21 B29 B28 -62.9(10)
C66 B21 B29 B28 34.0(7)
B23 B26 B30 B29 -60.7(11)
B27 B26 B30 B29 -99.5(10)
B22 B26 B30 B29 2.0(11)
B25 B26 B30 B29 38.5(8)
B23 B26 B30 B25 -99.2(10)
B27 B26 B30 B25 -138.0(10)
B22 B26 B30 B25 -36.4(8)
B23 B26 B30 B28 3.6(13)
B27 B26 B30 B28 -35.2(9)
B22 B26 B30 B28 66.4(11)
B25 B26 B30 B28 102.8(11)
B23 B26 B30 B27 38.8(9)
B22 B26 B30 B27 101.5(10)
B25 B26 B30 B27 138.0(10)
C66 B29 B30 B26 61.6(10)
B25 B29 B30 B26 -39.3(8)
B28 B29 B30 B26 98.8(10)
B21 B29 B30 B26 -1.7(10)
C66 B29 B30 B25 100.9(9)
B28 B29 B30 B25 138.0(10)
B21 B29 B30 B25 37.6(8)
C66 B29 B30 B28 -37.1(8)
B25 B29 B30 B28 -138.0(10)
B21 B29 B30 B28 -100.4(9)
C66 B29 B30 B27 -2.0(11)
B25 B29 B30 B27 -102.9(10)
B28 B29 B30 B27 35.1(9)
B21 B29 B30 B27 -65.3(10)
B29 B25 B30 B26 137.5(9)
B21 B25 B30 B26 98.0(10)
B22 B25 B30 B26 35.3(8)
B21 B25 B30 B29 -39.5(8)
B26 B25 B30 B29 -137.5(9)
B22 B25 B30 B29 -102.2(9)
B29 B25 B30 B28 38.1(9)
B21 B25 B30 B28 -1.4(12)
B26 B25 B30 B28 -99.4(10)
B22 B25 B30 B28 -64.2(11)
B29 B25 B30 B27 99.5(10)
B21 B25 B30 B27 60.0(12)
B26 B25 B30 B27 -38.0(8)
B22 B25 B30 B27 -2.7(12)
C66 B28 B30 B26 -64.8(11)
B27 B28 B30 B26 36.2(10)
B24 B28 B30 B26 -1.0(13)
B29 B28 B30 B26 -103.4(11)
C66 B28 B30 B29 38.6(8)
B27 B28 B30 B29 139.5(11)
B24 B28 B30 B29 102.4(10)
C66 B28 B30 B25 0.8(12)
B27 B28 B30 B25 101.7(11)
B24 B28 B30 B25 64.6(11)
B29 B28 B30 B25 -37.8(9)
C66 B28 B30 B27 -101.0(11)
B24 B28 B30 B27 -37.1(9)
B29 B28 B30 B27 -139.5(11)
B24 B27 B30 B26 -100.5(11)
B28 B27 B30 B26 -139.3(11)
B23 B27 B30 B26 -36.4(8)
B24 B27 B30 B29 2.3(12)
B28 B27 B30 B29 -36.5(9)
B26 B27 B30 B29 102.8(10)
B23 B27 B30 B29 66.4(10)
B24 B27 B30 B25 -61.6(11)
B28 B27 B30 B25 -100.4(11)
B26 B27 B30 B25 38.9(9)
B23 B27 B30 B25 2.5(12)
B24 B27 B30 B28 38.8(9)
B26 B27 B30 B28 139.3(11)
B23 B27 B30 B28 102.9(10)
C78 C77 B31 C76 104.0(11)
B33 C77 B31 C76 -101.3(8)
B32 C77 B31 C76 -136.6(9)
B34 C77 B31 C76 -35.2(9)
C78 C77 B31 B35 -157.0(10)
B33 C77 B31 B35 -2.3(10)
C76 C77 B31 B35 99.0(9)
B32 C77 B31 B35 -37.7(8)
B34 C77 B31 B35 63.7(11)
C78 C77 B31 B39 139.8(10)
B33 C77 B31 B39 -65.5(10)
C76 C77 B31 B39 35.8(8)
B32 C77 B31 B39 -100.8(10)
B34 C77 B31 B39 0.6(13)
C78 C77 B31 B32 -119.4(11)
B33 C77 B31 B32 35.3(8)
C76 C77 B31 B32 136.6(9)
B34 C77 B31 B32 101.4(10)
C75 C76 B31 C77 -106.9(10)
B39 C76 B31 C77 138.9(9)
B38 C76 B31 C77 99.1(10)
B34 C76 B31 C77 34.3(9)
C75 C76 B31 B35 154.0(9)
B39 C76 B31 B35 39.8(9)
C77 C76 B31 B35 -99.1(9)
B38 C76 B31 B35 0.0(12)
B34 C76 B31 B35 -64.8(11)
C75 C76 B31 B39 114.2(11)
C77 C76 B31 B39 -138.9(9)
B38 C76 B31 B39 -39.8(9)
B34 C76 B31 B39 -104.6(9)
C75 C76 B31 B32 -145.0(10)
B39 C76 B31 B32 100.8(10)
C77 C76 B31 B32 -38.1(9)
B38 C76 B31 B32 61.0(12)
B34 C76 B31 B32 -3.8(13)
C78 C77 B32 B33 -115.5(14)
B31 C77 B32 B33 139.6(10)
C76 C77 B32 B33 100.5(9)
B34 C77 B32 B33 34.7(10)
C78 C77 B32 B36 -154.2(13)
B33 C77 B32 B36 -38.7(9)
B31 C77 B32 B36 100.9(11)
C76 C77 B32 B36 61.8(11)
B34 C77 B32 B36 -4.1(13)
C78 C77 B32 B35 142.3(13)
B33 C77 B32 B35 -102.2(10)
B31 C77 B32 B35 37.4(9)
C76 C77 B32 B35 -1.7(11)
B34 C77 B32 B35 -67.5(11)
C78 C77 B32 B31 104.9(14)
B33 C77 B32 B31 -139.6(10)
C76 C77 B32 B31 -39.1(8)
B34 C77 B32 B31 -104.9(10)
C77 B31 B32 B33 -35.8(10)
C76 B31 B32 B33 2.9(14)
B35 B31 B32 B33 100.4(11)
B39 B31 B32 B33 64.2(13)
C77 B31 B32 B36 -98.6(11)
C76 B31 B32 B36 -59.8(13)
B35 B31 B32 B36 37.6(10)
B39 B31 B32 B36 1.4(14)
C77 B31 B32 B35 -136.2(10)
C76 B31 B32 B35 -97.4(10)
B39 B31 B32 B35 -36.2(9)
C76 B31 B32 C77 38.7(8)
B35 B31 B32 C77 136.2(10)
B39 B31 B32 C77 100.0(9)
B35 B32 B33 B36 -39.9(9)
C77 B32 B33 B36 -136.0(10)
B31 B32 B33 B36 -101.4(11)
B36 B32 B33 C77 136.0(10)
B35 B32 B33 C77 96.0(9)
B31 B32 B33 C77 34.6(9)
B36 B32 B33 B37 39.1(10)
B35 B32 B33 B37 -0.8(14)
C77 B32 B33 B37 -96.8(11)
B31 B32 B33 B37 -62.2(14)
B36 B32 B33 B34 100.4(12)
B35 B32 B33 B34 60.5(13)
C77 B32 B33 B34 -35.6(10)
B31 B32 B33 B34 -1.0(15)
C78 C77 B33 B36 153.2(12)
B31 C77 B33 B36 2.1(12)
C76 C77 B33 B36 -61.7(12)
B32 C77 B33 B36 40.0(10)
B34 C77 B33 B36 -102.2(11)
C78 C77 B33 B32 113.2(13)
B31 C77 B33 B32 -38.0(9)
C76 C77 B33 B32 -101.7(10)
B34 C77 B33 B32 -142.2(11)
C78 C77 B33 B37 -140.2(12)
B31 C77 B33 B37 68.7(12)
C76 C77 B33 B37 5.0(14)
B32 C77 B33 B37 106.7(13)
B34 C77 B33 B37 -35.6(10)
C78 C77 B33 B34 -104.6(14)
B31 C77 B33 B34 104.3(10)
C76 C77 B33 B34 40.5(10)
B32 C77 B33 B34 142.2(11)
C78 C77 B34 B37 158.3(11)
B33 C77 B34 B37 38.3(10)
B31 C77 B34 B37 -63.0(12)
C76 C77 B34 B37 -97.5(11)
B32 C77 B34 B37 5.2(13)
C78 C77 B34 B38 -139.4(11)
B33 C77 B34 B38 100.6(12)
B31 C77 B34 B38 -0.7(13)
C76 C77 B34 B38 -35.2(8)
B32 C77 B34 B38 67.6(11)
C78 C77 B34 B33 120.0(13)
B31 C77 B34 B33 -101.3(12)
C76 C77 B34 B33 -135.8(11)
B32 C77 B34 B33 -33.0(10)
C78 C77 B34 C76 -104.2(11)
B33 C77 B34 C76 135.8(11)
B31 C77 B34 C76 34.5(9)
B32 C77 B34 C76 102.7(10)
B36 B33 B34 B37 -35.7(10)
B32 B33 B34 B37 -101.4(13)
C77 B33 B34 B37 -137.6(11)
B36 B33 B34 B38 3.9(12)
B32 B33 B34 B38 -61.8(13)
C77 B33 B34 B38 -98.0(10)
B37 B33 B34 B38 39.6(9)
B36 B33 B34 C77 101.9(11)
B32 B33 B34 C77 36.2(10)
B37 B33 B34 C77 137.6(11)
B36 B33 B34 C76 64.5(11)
B32 B33 B34 C76 -1.3(14)
C77 B33 B34 C76 -37.5(8)
B37 B33 B34 C76 100.1(11)
C75 C76 B34 B37 -152.7(9)
B39 C76 B34 B37 0.2(11)
B31 C76 B34 B37 66.8(11)
C77 C76 B34 B37 100.9(10)
B38 C76 B34 B37 -38.5(8)
C75 C76 B34 B38 -114.2(9)
B39 C76 B34 B38 38.7(9)
B31 C76 B34 B38 105.3(10)
C77 C76 B34 B38 139.4(10)
C75 C76 B34 C77 106.4(10)
B39 C76 B34 C77 -100.7(9)
B31 C76 B34 C77 -34.1(9)
B38 C76 B34 C77 -139.4(10)
C75 C76 B34 B33 143.6(9)
B39 C76 B34 B33 -63.5(10)
B31 C76 B34 B33 3.1(12)
C77 C76 B34 B33 37.2(9)
B38 C76 B34 B33 -102.1(11)
C77 B31 B35 B36 1.8(11)
C76 B31 B35 B36 64.7(11)
B39 B31 B35 B36 103.5(10)
B32 B31 B35 B36 -36.3(9)
C77 B31 B35 B32 38.0(8)
C76 B31 B35 B32 101.0(9)
B39 B31 B35 B32 139.7(10)
C77 B31 B35 B40 -65.5(11)
C76 B31 B35 B40 -2.5(12)
B39 B31 B35 B40 36.2(9)
B32 B31 B35 B40 -103.5(11)
C77 B31 B35 B39 -101.7(9)
C76 B31 B35 B39 -38.7(8)
B32 B31 B35 B39 -139.7(10)
B33 B32 B35 B36 39.3(9)
C77 B32 B35 B36 101.6(10)
B31 B32 B35 B36 138.4(10)
B33 B32 B35 B31 -99.2(10)
B36 B32 B35 B31 -138.4(10)
C77 B32 B35 B31 -36.8(8)
B33 B32 B35 B40 2.8(13)
B36 B32 B35 B40 -36.5(10)
C77 B32 B35 B40 65.1(11)
B31 B32 B35 B40 101.9(10)
B33 B32 B35 B39 -62.4(13)
B36 B32 B35 B39 -101.7(11)
C77 B32 B35 B39 -0.1(13)
B31 B32 B35 B39 36.7(9)
C77 B33 B36 B32 -40.9(8)
B37 B33 B36 B32 -138.9(10)
B34 B33 B36 B32 -106.1(10)
B32 B33 B36 B35 40.0(9)
C77 B33 B36 B35 -0.9(13)
B37 B33 B36 B35 -98.9(10)
B34 B33 B36 B35 -66.0(12)
B32 B33 B36 B37 138.9(10)
C77 B33 B36 B37 98.0(10)
B34 B33 B36 B37 32.9(8)
B32 B33 B36 B40 101.9(11)
C77 B33 B36 B40 61.0(12)
B37 B33 B36 B40 -37.1(9)
B34 B33 B36 B40 -4.2(13)
B35 B32 B36 B33 135.5(10)
C77 B32 B36 B33 38.9(9)
B31 B32 B36 B33 99.0(11)
B33 B32 B36 B35 -135.5(10)
C77 B32 B36 B35 -96.6(10)
B31 B32 B36 B35 -36.5(9)
B33 B32 B36 B37 -37.5(9)
B35 B32 B36 B37 98.1(10)
C77 B32 B36 B37 1.4(13)
B31 B32 B36 B37 61.6(13)
B33 B32 B36 B40 -101.1(11)
B35 B32 B36 B40 34.4(10)
C77 B32 B36 B40 -62.2(13)
B31 B32 B36 B40 -2.0(14)
B31 B35 B36 B33 -0.6(13)
B32 B35 B36 B33 -39.2(9)
B40 B35 B36 B33 102.1(11)
B39 B35 B36 B33 63.3(14)
B31 B35 B36 B32 38.6(9)
B40 B35 B36 B32 141.3(11)
B39 B35 B36 B32 102.5(12)
B31 B35 B36 B37 -64.6(13)
B32 B35 B36 B37 -103.3(12)
B40 B35 B36 B37 38.0(10)
B39 B35 B36 B37 -0.8(15)
B31 B35 B36 B40 -102.7(10)
B32 B35 B36 B40 -141.3(11)
B39 B35 B36 B40 -38.8(10)
C77 B34 B37 B38 98.6(10)
B33 B34 B37 B38 135.1(10)
C76 B34 B37 B38 37.9(8)
B38 B34 B37 B33 -135.1(10)
C77 B34 B37 B33 -36.5(9)
C76 B34 B37 B33 -97.2(9)
B38 B34 B37 B36 -102.8(11)
C77 B34 B37 B36 -4.2(13)
B33 B34 B37 B36 32.2(9)
C76 B34 B37 B36 -64.9(11)
B38 B34 B37 B40 -38.0(9)
C77 B34 B37 B40 60.6(12)
B33 B34 B37 B40 97.1(11)
C76 B34 B37 B40 -0.1(12)
B36 B33 B37 B34 142.1(11)
B32 B33 B37 B34 104.0(11)
C77 B33 B37 B34 37.7(10)
B36 B33 B37 B38 100.0(12)
B32 B33 B37 B38 61.9(15)
C77 B33 B37 B38 -4.4(16)
B34 B33 B37 B38 -42.1(11)
B32 B33 B37 B36 -38.1(10)
C77 B33 B37 B36 -104.4(12)
B34 B33 B37 B36 -142.1(11)
B36 B33 B37 B40 36.7(10)
B32 B33 B37 B40 -1.4(14)
C77 B33 B37 B40 -67.6(13)
B34 B33 B37 B40 -105.3(11)
B33 B36 B37 B34 -34.9(10)
B32 B36 B37 B34 1.8(14)
B35 B36 B37 B34 66.3(13)
B40 B36 B37 B34 103.8(11)
B33 B36 B37 B38 -101.8(11)
B32 B36 B37 B38 -65.0(13)
B35 B36 B37 B38 -0.5(15)
B40 B36 B37 B38 36.9(10)
B32 B36 B37 B33 36.8(10)
B35 B36 B37 B33 101.2(12)
B40 B36 B37 B33 138.7(10)
B33 B36 B37 B40 -138.7(10)
B32 B36 B37 B40 -101.9(11)
B35 B36 B37 B40 -37.5(10)
B34 B37 B38 C76 -39.7(9)
B33 B37 B38 C76 2.0(15)
B36 B37 B38 C76 61.3(13)
B40 B37 B38 C76 98.6(10)
B34 B37 B38 B40 -138.3(10)
B33 B37 B38 B40 -96.6(12)
B36 B37 B38 B40 -37.3(10)
B33 B37 B38 B34 41.7(10)
B36 B37 B38 B34 101.1(11)
B40 B37 B38 B34 138.3(10)
B34 B37 B38 B39 -99.5(10)
B33 B37 B38 B39 -57.7(14)
B36 B37 B38 B39 1.6(14)
B40 B37 B38 B39 38.9(9)
C75 C76 B38 B37 144.8(11)
B39 C76 B38 B37 -101.9(10)
B31 C76 B38 B37 -63.0(12)
C77 C76 B38 B37 1.1(12)
B34 C76 B38 B37 37.8(10)
C75 C76 B38 B40 -149.8(11)
B39 C76 B38 B40 -36.5(9)
B31 C76 B38 B40 2.5(12)
C77 C76 B38 B40 66.5(11)
B34 C76 B38 B40 103.2(10)
C75 C76 B38 B34 107.0(12)
B39 C76 B38 B34 -139.7(9)
B31 C76 B38 B34 -100.7(9)
C77 C76 B38 B34 -36.6(9)
C75 C76 B38 B39 -113.3(12)
B31 C76 B38 B39 39.0(8)
C77 C76 B38 B39 103.1(8)
B34 C76 B38 B39 139.7(9)
C77 B34 B38 B37 -100.8(11)
B33 B34 B38 B37 -40.5(9)
C76 B34 B38 B37 -135.8(10)
B37 B34 B38 C76 135.8(10)
C77 B34 B38 C76 35.1(8)
B33 B34 B38 C76 95.3(8)
B37 B34 B38 B40 38.5(9)
C77 B34 B38 B40 -62.2(12)
B33 B34 B38 B40 -2.0(12)
C76 B34 B38 B40 -97.3(9)
B37 B34 B38 B39 101.3(10)
C77 B34 B38 B39 0.5(13)
B33 B34 B38 B39 60.7(11)
C76 B34 B38 B39 -34.6(8)
C75 C76 B39 B31 -106.5(9)
C77 C76 B39 B31 37.0(8)
B38 C76 B39 B31 138.8(9)
B34 C76 B39 B31 101.7(8)
C75 C76 B39 B35 -146.2(9)
B31 C76 B39 B35 -39.8(8)
C77 C76 B39 B35 -2.8(11)
B38 C76 B39 B35 99.0(10)
B34 C76 B39 B35 61.9(10)
C75 C76 B39 B40 151.6(9)
B31 C76 B39 B40 -102.0(9)
C77 C76 B39 B40 -65.0(10)
B38 C76 B39 B40 36.8(8)
B34 C76 B39 B40 -0.2(10)
C75 C76 B39 B38 114.8(9)
B31 C76 B39 B38 -138.8(9)
C77 C76 B39 B38 -101.8(8)
B34 C76 B39 B38 -37.1(8)
C77 B31 B39 C76 -36.9(8)
B35 B31 B39 C76 -134.7(9)
B32 B31 B39 C76 -99.3(10)
C77 B31 B39 B35 97.8(10)
C76 B31 B39 B35 134.7(9)
B32 B31 B39 B35 35.3(9)
C77 B31 B39 B40 62.3(11)
C76 B31 B39 B40 99.1(9)
B35 B31 B39 B40 -35.5(9)
B32 B31 B39 B40 -0.2(12)
C77 B31 B39 B38 -0.2(12)
C76 B31 B39 B38 36.6(8)
B35 B31 B39 B38 -98.0(10)
B32 B31 B39 B38 -62.7(12)
B36 B35 B39 C76 -60.3(13)
B31 B35 B39 C76 39.9(8)
B32 B35 B39 C76 1.8(13)
B40 B35 B39 C76 -100.3(10)
B36 B35 B39 B31 -100.2(12)
B32 B35 B39 B31 -38.1(10)
B40 B35 B39 B31 -140.2(10)
B36 B35 B39 B40 40.0(11)
B31 B35 B39 B40 140.2(10)
B32 B35 B39 B40 102.1(11)
B36 B35 B39 B38 1.8(14)
B31 B35 B39 B38 101.9(10)
B32 B35 B39 B38 63.8(12)
B40 B35 B39 B38 -38.2(10)
B37 B38 B39 C76 97.6(10)
B40 B38 B39 C76 138.0(9)
B34 B38 B39 C76 36.7(9)
B37 B38 B39 B31 60.7(12)
C76 B38 B39 B31 -36.9(8)
B40 B38 B39 B31 101.1(10)
B34 B38 B39 B31 -0.2(12)
B37 B38 B39 B35 -2.1(13)
C76 B38 B39 B35 -99.6(10)
B40 B38 B39 B35 38.4(10)
B34 B38 B39 B35 -62.9(12)
B37 B38 B39 B40 -40.4(10)
C76 B38 B39 B40 -138.0(9)
B34 B38 B39 B40 -101.3(11)
B36 B35 B40 B38 -97.6(12)
B31 B35 B40 B38 4.1(13)
B32 B35 B40 B38 -63.4(12)
B39 B35 B40 B38 40.0(9)
B36 B35 B40 B39 -137.6(11)
B31 B35 B40 B39 -35.9(9)
B32 B35 B40 B39 -103.4(11)
B36 B35 B40 B37 -37.8(10)
B31 B35 B40 B37 64.0(11)
B32 B35 B40 B37 -3.5(12)
B39 B35 B40 B37 99.8(10)
B31 B35 B40 B36 101.8(12)
B32 B35 B40 B36 34.3(9)
B39 B35 B40 B36 137.6(11)
B37 B38 B40 B35 97.0(11)
C76 B38 B40 B35 -3.9(12)
B34 B38 B40 B35 60.7(12)
B39 B38 B40 B35 -39.3(9)
B37 B38 B40 B39 136.3(10)
C76 B38 B40 B39 35.4(8)
B34 B38 B40 B39 100.0(9)
C76 B38 B40 B37 -100.9(10)
B34 B38 B40 B37 -36.2(9)
B39 B38 B40 B37 -136.3(10)
B37 B38 B40 B36 35.8(9)
C76 B38 B40 B36 -65.1(11)
B34 B38 B40 B36 -0.4(12)
B39 B38 B40 B36 -100.4(10)
C76 B39 B40 B35 99.0(10)
B31 B39 B40 B35 35.7(10)
B38 B39 B40 B35 136.0(11)
C76 B39 B40 B38 -37.0(8)
B31 B39 B40 B38 -100.3(10)
B35 B39 B40 B38 -136.0(11)
C76 B39 B40 B37 0.2(11)
B31 B39 B40 B37 -63.1(11)
B35 B39 B40 B37 -98.8(11)
B38 B39 B40 B37 37.2(9)
C76 B39 B40 B36 62.3(11)
B31 B39 B40 B36 -1.0(12)
B35 B39 B40 B36 -36.7(10)
B38 B39 B40 B36 99.3(11)
B34 B37 B40 B35 -62.7(12)
B38 B37 B40 B35 -101.9(10)
B33 B37 B40 B35 2.9(12)
B36 B37 B40 B35 37.3(9)
B34 B37 B40 B38 39.2(9)
B33 B37 B40 B38 104.8(11)
B36 B37 B40 B38 139.1(10)
B34 B37 B40 B39 -0.1(13)
B38 B37 B40 B39 -39.2(8)
B33 B37 B40 B39 65.5(11)
B36 B37 B40 B39 99.9(10)
B34 B37 B40 B36 -100.0(11)
B38 B37 B40 B36 -139.1(10)
B33 B37 B40 B36 -34.4(9)
B33 B36 B40 B35 -99.0(12)
B32 B36 B40 B35 -35.6(10)
B37 B36 B40 B35 -136.7(11)
B33 B36 B40 B38 2.9(13)
B32 B36 B40 B38 66.3(13)
B35 B36 B40 B38 101.9(11)
B37 B36 B40 B38 -34.8(9)
B33 B36 B40 B39 -61.5(12)
B32 B36 B40 B39 1.9(14)
B35 B36 B40 B39 37.5(10)
B37 B36 B40 B39 -99.2(10)
B33 B36 B40 B37 37.7(10)
B32 B36 B40 B37 101.1(12)
B35 B36 B40 B37 136.7(11)
O2A O2B C102 O1 114.6(15)
O2A O2B C102 C103 -96.7(15)
O2B O2A C102 O1 -105.8(18)
O2B O2A C102 C103 104.4(16)
O1 C102 C103 F1 119.8(16)
O2B C102 C103 F1 -25(2)
O2A C102 C103 F1 -91.5(16)
O1 C102 C103 F2 -5(2)
O2B C102 C103 F2 -150.6(16)
O2A C102 C103 F2 143.4(12)
O1 C102 C103 F3 -124.0(17)
O2B C102 C103 F3 91(2)
O2A C102 C103 F3 24.7(17)
O3 C104 C105 F8 20.3(14)
O4 C104 C105 F8 -154.6(12)
O3 C104 C105 F7 -31.6(13)
O4 C104 C105 F7 153.5(11)
O3 C104 C105 F6 -114.8(11)
O4 C104 C105 F6 70.4(12)
O3 C104 C105 F5 -151.7(10)
O4 C104 C105 F5 33.4(13)
O3 C104 C105 F9 85.3(12)
O4 C104 C105 F9 -89.5(13)
O3 C104 C105 F4 130.4(10)
O4 C104 C105 F4 -44.4(13)
F8 C105 F4 F9 17.8(7)
F7 C105 F4 F9 53.3(16)
F6 C105 F4 F9 141.4(12)
F5 C105 F4 F9 154.7(9)
C104 C105 F4 F9 -102.8(8)
F8 C105 F4 F5 -136.9(12)
F7 C105 F4 F5 -101.4(17)
F6 C105 F4 F5 -13.3(6)
F9 C105 F4 F5 -154.7(9)
C104 C105 F4 F5 102.5(10)
F8 C105 F5 F6 -70.1(19)
F7 C105 F5 F6 -24.0(9)
F9 C105 F5 F6 -139.3(13)
F4 C105 F5 F6 -157.6(8)
C104 C105 F5 F6 99.2(8)
F8 C105 F5 F4 87.5(18)
F7 C105 F5 F4 133.6(13)
F6 C105 F5 F4 157.6(8)
F9 C105 F5 F4 18.4(7)
C104 C105 F5 F4 -103.2(9)
F9 F4 F5 F6 -0.1(3)
C105 F4 F5 F6 25.3(8)
F9 F4 F5 C105 -25.4(8)
F4 F5 F6 C105 -21.3(6)
C105 F5 F6 F7 20.9(6)
F4 F5 F6 F7 -0.36(19)
F8 C105 F6 F5 134.1(12)
F7 C105 F6 F5 156.7(8)
F9 C105 F6 F5 60.2(18)
F4 C105 F6 F5 22.5(9)
C104 C105 F6 F5 -92.1(9)
F8 C105 F6 F7 -22.6(8)
F5 C105 F6 F7 -156.7(8)
F9 C105 F6 F7 -96(2)
F4 C105 F6 F7 -134.2(13)
C104 C105 F6 F7 111.1(9)
F6 C105 F7 F8 -152.2(9)
F5 C105 F7 F8 -138.3(12)
F9 C105 F7 F8 -17.4(8)
F4 C105 F7 F8 -51.5(16)
C104 C105 F7 F8 103.4(9)
F8 C105 F7 F6 152.2(9)
F5 C105 F7 F6 14.0(6)
F9 C105 F7 F6 134.8(11)
F4 C105 F7 F6 100.7(17)
C104 C105 F7 F6 -104.4(10)
F5 F6 F7 F8 1.4(5)
C105 F6 F7 F8 27.2(8)
F5 F6 F7 C105 -25.8(7)
C105 F7 F8 F9 21.4(8)
F6 F7 F8 F9 -1.9(8)
F6 F7 F8 C105 -23.2(7)
F6 C105 F8 F7 30.9(10)
F5 C105 F8 F7 68.9(18)
F9 C105 F8 F7 160.3(8)
F4 C105 F8 F7 146.3(10)
C104 C105 F8 F7 -99.6(9)
F7 C105 F8 F9 -160.3(8)
F6 C105 F8 F9 -129.4(13)
F5 C105 F8 F9 -91.4(18)
F4 C105 F8 F9 -14.0(6)
C104 C105 F8 F9 100.1(9)
C105 F4 F9 F8 -21.9(7)
F5 F4 F9 F8 -0.3(6)
F5 F4 F9 C105 21.6(6)
F7 F8 F9 F4 1.6(9)
C105 F8 F9 F4 24.2(8)
F7 F8 F9 C105 -22.6(8)
F8 C105 F9 F4 -159.5(8)
F7 C105 F9 F4 -144.8(10)
F6 C105 F9 F4 -59.5(18)
F5 C105 F9 F4 -26.5(10)
C104 C105 F9 F4 92.4(9)
F7 C105 F9 F8 14.7(7)
F6 C105 F9 F8 100(2)
F5 C105 F9 F8 133.0(14)
F4 C105 F9 F8 159.5(8)
C104 C105 F9 F8 -108.2(9)
